data_7246134
loop_
_publ_author_name
'Hou, Ziting'
'Huang, Yanji'
'Ruan, Yushan'
'Xu, Han'
'Tan, Yu'
'Lin, Li-Rong'
'Wu, Zhen-yi'

_publ_section_title
;
 Reversible trans-to-cis photoisomerization and irreversible
 photocyclization reactions of a Co-coordinated stilbene derivative on
 chiral di-\b-diketonate lanthanide complexes
;
_journal_issue 4
_journal_name_full 'RSC Advances'
_journal_page_first 2269
_journal_page_last 2282
_journal_paper_doi 10.1039/D2RA07133A
_journal_volume 13
_journal_year 2023
_chemical_absolute_configuration ad
_chemical_formula_moiety 'C57 H52 F17 La N4 O7, H2 O'
_chemical_formula_sum 'C57 H54 F17 La N4 O8'
_chemical_formula_weight 1384.95
_space_group_crystal_system monoclinic
_space_group_IT_number 5
_space_group_name_Hall 'C 2y'
_space_group_name_H-M_alt 'C 1 2 1'
_atom_sites_solution_hydrogens mixed
_atom_sites_solution_primary dual
_audit_creation_date 2022-07-18
_audit_creation_method
;
Olex2 1.3
(compiled 2020.11.12 svn.r5f609507 for OlexSys, GUI svn.r6408)
;
_audit_update_record
;
2022-09-16 deposited with the CCDC.	2023-01-02 downloaded from the CCDC.
;
_cell_angle_alpha 90
_cell_angle_beta 108.4330(10)
_cell_angle_gamma 90
_cell_formula_units_Z 8
_cell_length_a 29.7748(2)
_cell_length_b 20.12970(10)
_cell_length_c 20.66980(10)
_cell_measurement_reflns_used 58504
_cell_measurement_temperature 100.0(9)
_cell_measurement_theta_max 75.1850
_cell_measurement_theta_min 2.2430
_cell_volume 11753.00(13)
_computing_cell_refinement 'CrysAlisPro 1.171.41.110a (Rigaku OD, 2021)'
_computing_data_collection 'CrysAlisPro 1.171.41.110a (Rigaku OD, 2021)'
_computing_data_reduction 'CrysAlisPro 1.171.41.110a (Rigaku OD, 2021)'
_computing_molecular_graphics 'Olex2 1.3 (Dolomanov et al., 2009)'
_computing_publication_material 'Olex2 1.3 (Dolomanov et al., 2009)'
_computing_structure_refinement 'SHELXL 2014/7 (Sheldrick, 2015)'
_computing_structure_solution 'SHELXT 2018/2 (Sheldrick, 2018)'
_diffrn_ambient_environment N~2~
_diffrn_ambient_temperature 100.0(9)
_diffrn_detector 'Hybrid Pixel Array Detector'
_diffrn_detector_area_resol_mean 10.0000
_diffrn_detector_type HyPix
_diffrn_measured_fraction_theta_full 0.999
_diffrn_measured_fraction_theta_max 0.970
_diffrn_measurement_details
;
List of Runs (angles in degrees, time in seconds):

  # Type    Start    End  Width  t~exp~   \w     \q     \k     \f   Frames
#--------------------------------------------------------------------------
  1  \w    -35.00  32.00   0.50    0.30    --   43.34 -37.00  60.00  134
  2  \w    -23.00  66.00   0.50    0.30    --   43.34 -57.00 120.00  178
  3  \w     85.00 129.00   0.50    1.00    --  109.59  61.00   0.00   88
  4  \w    115.00 140.00   0.50    1.00    --  109.59 110.00 171.00   50
  5  \w    -57.00 -27.00   0.50    1.00    --  -96.00  61.00   0.00   60
  6  \w    -49.00 -20.00   0.50    1.00    --  -96.00  45.00   0.00   58
  7  \w    -51.00 -19.00   0.50    1.00    --  -96.00  45.00 -60.00   64
  8  \w    -50.00 -19.00   0.50    1.00    --  -96.00  45.00 -90.00   62
  9  \w    -33.00   3.00   0.50    0.30    --  -43.34  57.00 -90.00   72
 10  \w    -65.00 -39.00   0.50    0.30    --  -43.34  57.00 -90.00   52
 11  \w    -49.00 -19.00   0.50    1.00    --  -96.00  45.00  30.00   60
 12  \w    -45.00 -20.00   0.50    1.00    --  -96.00  45.00  60.00   50
 13  \w    -51.00 -25.00   0.50    1.00    --  -96.00  45.00  90.00   52
 14  \w    -51.00 -20.00   0.50    1.00    --  -96.00  45.00 -30.00   62
 15  \w    -50.00 -22.00   0.50    1.00    --  -96.00  45.00-150.00   56
 16  \w    -51.00 -24.00   0.50    1.00    --  -96.00  45.00 120.00   54
 17  \w    -48.00 -20.00   0.50    1.00    --  -96.00  45.00 150.00   56
 18  \w    -86.00 -57.00   0.50    1.00    --  -96.00 110.00 171.00   58
 19  \w    -74.00 -22.00   0.50    1.00    --  -96.00 125.00 120.00  104
 20  \w    -51.00 -24.00   0.50    1.00    --  -96.00 110.00 171.00   54
 21  \w    -83.00 -55.00   0.50    0.30    --  -43.34 110.00 171.00   56
 22  \w    -89.00 -53.00   0.50    1.00    --  -96.00 125.00 -30.00   72
 23  \w   -172.00-105.00   0.50    1.00    --  -96.00 -45.00-120.00  134
 24  \w   -158.00 -70.00   0.50    1.00    --  -96.00 -45.00 -90.00  176
 25  \w   -117.00 -12.00   0.50    0.30    --  -43.34 -77.00-120.00  210
 26  \w   -129.00 -82.00   0.50    1.00    --  -96.00 -77.00   0.00   94
 27  \w   -167.00-136.00   0.50    1.00    --  -96.00 -77.00   0.00   62
 28  \w   -169.00-100.00   0.50    1.00    --  -96.00 -94.00 -30.00  138
 29  \w   -151.00-126.00   0.50    1.00    --  -96.00-110.00  76.00   50
 30  \w   -118.00 -77.00   0.50    0.30    --  -43.34-125.00-180.00   82
 31  \w   -118.00 -71.00   0.50    0.30    --  -43.34-125.00-150.00   94
 32  \w   -109.00 -70.00   0.50    0.30    --  -43.34-125.00-120.00   78
 33  \w     38.00  63.00   0.50    1.00    --  109.59 -61.00 -30.00   50
 34  \w     39.00  98.00   0.50    1.00    --  109.59 -77.00-120.00  118
 35  \w     37.00  69.00   0.50    1.00    --  109.59 -61.00-120.00   64
 36  \w     43.00  71.00   0.50    1.00    --  109.59 -61.00 -90.00   56
 37  \w     45.00  70.00   0.50    1.00    --  109.59 -61.00  90.00   50
 38  \w     37.00  71.00   0.50    1.00    --  109.59 -61.00 120.00   68
 39  \w     80.00 107.00   0.50    1.00    --  109.59 -94.00  90.00   54
 40  \w     36.00 115.00   0.50    1.00    --  109.59-125.00  60.00  158
 41  \w     88.00 116.00   0.50    1.00    --  109.59-125.00 -60.00   56
 42  \w     65.00 115.00   0.50    1.00    --  109.59-125.00   0.00  100
 43  \w     87.00 115.00   0.50    1.00    --  109.59-125.00-120.00   56
 44  \w     68.00 113.00   0.50    1.00    --  109.59-125.00-180.00   90
 45  \w     40.00  79.00   0.50    1.00    --  109.59-125.00-120.00   78
 46  \w     58.00 105.00   0.50    1.00    --  109.59 -94.00-120.00   94
 47  \w     36.00  84.00   0.50    1.00    --  109.59-125.00 -90.00   96
 48  \w     40.00 111.00   0.50    1.00    --  109.59-110.00  76.00  142
 49  \w     35.00  76.00   0.50    1.00    --  109.59 -94.00  90.00   82
 50  \w     31.00  90.00   0.50    0.30    --   43.34-110.00  76.00  118
;
_diffrn_measurement_device 'four-circle diffractometer'
_diffrn_measurement_device_type 'XtaLAB Synergy, Dualflex, HyPix'
_diffrn_measurement_method '\w scans'
_diffrn_orient_matrix_type 'CrysAlisPro convention (1999,Acta A55,543-557)'
_diffrn_orient_matrix_UB_11 -0.0313712000
_diffrn_orient_matrix_UB_12 -0.0416593000
_diffrn_orient_matrix_UB_13 -0.0598529000
_diffrn_orient_matrix_UB_21 -0.0097239000
_diffrn_orient_matrix_UB_22 0.0621515000
_diffrn_orient_matrix_UB_23 -0.0458184000
_diffrn_orient_matrix_UB_31 0.0435316000
_diffrn_orient_matrix_UB_32 -0.0160844000
_diffrn_orient_matrix_UB_33 -0.0222122000
_diffrn_radiation_monochromator mirror
_diffrn_radiation_probe x-ray
_diffrn_radiation_type 'Cu K\a'
_diffrn_radiation_wavelength 1.54184
_diffrn_reflns_av_R_equivalents 0.0318
_diffrn_reflns_av_unetI/netI 0.0311
_diffrn_reflns_Laue_measured_fraction_full 0.999
_diffrn_reflns_Laue_measured_fraction_max 0.970
_diffrn_reflns_limit_h_max 37
_diffrn_reflns_limit_h_min -24
_diffrn_reflns_limit_k_max 24
_diffrn_reflns_limit_k_min -24
_diffrn_reflns_limit_l_max 23
_diffrn_reflns_limit_l_min -25
_diffrn_reflns_number 72325
_diffrn_reflns_point_group_measured_fraction_full 0.993
_diffrn_reflns_point_group_measured_fraction_max 0.941
_diffrn_reflns_theta_full 67.684
_diffrn_reflns_theta_max 75.326
_diffrn_reflns_theta_min 2.253
_diffrn_source 'micro-focus sealed X-ray tube'
_diffrn_source_type 'PhotonJet (Cu) X-ray Source'
_exptl_absorpt_coefficient_mu 6.606
_exptl_absorpt_correction_T_max 1.00000
_exptl_absorpt_correction_T_min 0.74822
_exptl_absorpt_correction_type multi-scan
_exptl_absorpt_process_details
;
CrysAlisPro 1.171.41.110a (Rigaku Oxford Diffraction, 2021)
Empirical absorption correction using spherical harmonics,
implemented in SCALE3 ABSPACK scaling algorithm.
;
_exptl_crystal_colour colourless
_exptl_crystal_colour_primary colourless
_exptl_crystal_density_diffrn 1.565
_exptl_crystal_description block
_exptl_crystal_F_000 5584
_exptl_crystal_size_max 0.4
_exptl_crystal_size_mid 0.3
_exptl_crystal_size_min 0.2
_refine_diff_density_max 0.583
_refine_diff_density_min -0.789
_refine_diff_density_rms 0.058
_refine_ls_abs_structure_details
;
 Flack x determined using 10302 quotients [(I+)-(I-)]/[(I+)+(I-)]
 (Parsons, Flack and Wagner, Acta Cryst. B69 (2013) 249-259).
;
_refine_ls_abs_structure_Flack -0.0073(13)
_refine_ls_extinction_method none
_refine_ls_goodness_of_fit_ref 1.025
_refine_ls_hydrogen_treatment constr
_refine_ls_matrix_type full
_refine_ls_number_parameters 1835
_refine_ls_number_reflns 22929
_refine_ls_number_restraints 906
_refine_ls_restrained_S_all 1.039
_refine_ls_R_factor_all 0.0281
_refine_ls_R_factor_gt 0.0277
_refine_ls_shift/su_max 0.002
_refine_ls_shift/su_mean 0.000
_refine_ls_structure_factor_coef Fsqd
_refine_ls_weighting_details 'w=1/[\s^2^(Fo^2^)+(0.0393P)^2^+14.1749P] where P=(Fo^2^+2Fc^2^)/3'
_refine_ls_weighting_scheme calc
_refine_ls_wR_factor_gt 0.0707
_refine_ls_wR_factor_ref 0.0709
_reflns_Friedel_coverage 0.885
_reflns_Friedel_fraction_full 0.986
_reflns_Friedel_fraction_max 0.911
_reflns_number_gt 22623
_reflns_number_total 22929
_reflns_threshold_expression 'I > 2\s(I)'
_cod_data_source_file d2ra07133a2.cif
_cod_data_source_block la
_cod_database_code 7246134
_shelx_shelxl_version_number 2018/3
_chemical_oxdiff_formula 'C57 F17 N4 O8 La'
_shelx_space_group_comment
;
The symmetry employed for this shelxl refinement is uniquely defined
by the following loop, which should always be used as a source of
symmetry information in preference to the above space-group names.
They are only intended as comments.
;
_shelx_estimated_absorpt_t_max 0.352
_shelx_estimated_absorpt_t_min 0.178
_reflns_odcompleteness_completeness 99.91
_reflns_odcompleteness_iscentric 1
_reflns_odcompleteness_theta 66.97
_olex2_refinement_description
;
1. Fixed Uiso
 At 1.2 times of:
  All C(H) groups, All C(H,H) groups, All N(H) groups
 At 1.5 times of:
  All C(H,H,H) groups, All O(H,H) groups
2. Restrained distances
 F41-F40
 2.15 with sigma of 0.04
 F39-F40
 2.15 with sigma of 0.04
 H8WA-O7
 1.9 with sigma of 0.04
 F37-F38
 2.2 with sigma of 0.04
 O5-H8WB
 2.8 with sigma of 0.04
 F13A-F14A
 2.15 with sigma of 0.04
 F12A-F14A
 2.15 with sigma of 0.04
 F39-F41
 2.15 with sigma of 0.04
 F12A-F13A
 2.15 with sigma of 0.04
 O4A-C42A \\sim O4A-C118
 with sigma of 0.02
 F13A-F12A \\sim F39-F40
 with sigma of 0.04
 F8A-C43A \\sim F35-C115
 with sigma of 0.02
 F12A-F14A \\sim F40-F41
 with sigma of 0.04
 F12A-C45A \\sim F40-C117
 with sigma of 0.02
 F12A-C44A \\sim F40-C116
 with sigma of 0.04
 F11A-C45A \\sim F38-C117
 with sigma of 0.04
 F39-C117 \\sim F40-C117 \\sim F41-C117
 with sigma of 0.01
 F15-C57 \\sim F47-C57
 with sigma of 0.02
 F9A-C43A \\sim F36-C115
 with sigma of 0.02
 F10A-C44A \\sim F37-C116
 with sigma of 0.02
 F11A-C44A \\sim F38-C116
 with sigma of 0.02
 F13A-C44A \\sim F39-C116
 with sigma of 0.04
 F13A-C45A \\sim F39-C117
 with sigma of 0.02
 C46A-C43A \\sim C46A-C115
 with sigma of 0.04
 C42A-C46A \\sim C118-C46A
 with sigma of 0.02
 C42A-C43A \\sim C118-C115
 with sigma of 0.02
 C43A-C44A \\sim C115-C116
 with sigma of 0.02
 C57A-F16A \\sim C57A-F42
 with sigma of 0.02
 F16-C57 \\sim F46-C57
 with sigma of 0.02
 F17-C57 \\sim F45-C57
 with sigma of 0.02
 F11A-C43A \\sim F38-C115
 with sigma of 0.04
 F14A-C45A \\sim F41-C117
 with sigma of 0.02
 C44A-C45A \\sim C116-C117
 with sigma of 0.02
 F13A-F14A \\sim F39-F41
 with sigma of 0.04
 C42A-C44A \\sim C118-C116
 with sigma of 0.04
 O4A-C43A \\sim O4A-C115
 with sigma of 0.04
 F8A-F9A \\sim F35-F36
 with sigma of 0.04
 C43A-C45A \\sim C115-C117
 with sigma of 0.04
 F8A-C42A \\sim F35-C118
 with sigma of 0.04
 F8A-C44A \\sim F35-C116
 with sigma of 0.04
 F14A-C44A \\sim F41-C116
 with sigma of 0.04
 F9A-C42A \\sim F36-C118
 with sigma of 0.04
 F9A-C44A \\sim F36-C116
 with sigma of 0.04
 F17A-C57A \\sim F43-C57A
 with sigma of 0.02
 C57A-F15A \\sim C57A-F44
 with sigma of 0.02
 F10A-F11A \\sim F37-F38
 with sigma of 0.04
 F10A-C43A \\sim F37-C115
 with sigma of 0.04
 F10A-C45A \\sim F37-C117
 with sigma of 0.04
 C46A-C47A \\sim C127-C128
 with sigma of 0.02
 C46A-C51A \\sim C127-C126
 with sigma of 0.02
 C46A-C118 \\sim C127-C118
 with sigma of 0.02
 C48A-C54A \\sim C125-C123
 with sigma of 0.04
 C47A-C48A \\sim C128-C125
 with sigma of 0.02
 C51A-C54A \\sim C126-C123
 with sigma of 0.04
 C48A-C52A \\sim C125-C124
 with sigma of 0.02
 C48A-C53A \\sim C125-C121
 with sigma of 0.02
 C48A-C49A \\sim C125-C120
 with sigma of 0.02
 C51A-C53A \\sim C126-C121
 with sigma of 0.02
 C48A-C50A \\sim C125-C119
 with sigma of 0.04
 C51A-C50A \\sim C126-C119
 with sigma of 0.02
 C52A-C53A \\sim C124-C121
 with sigma of 0.04
 C51A-C49A \\sim C126-C120
 with sigma of 0.04
 C54A-C53A \\sim C123-C121
 with sigma of 0.02
 C53A-C49A \\sim C121-C120
 with sigma of 0.04
 C55A-C53A \\sim C122-C121
 with sigma of 0.02
 O5A-C47A \\sim O5A-C128
 with sigma of 0.02
 C48A-C51A \\sim C125-C126
 with sigma of 0.04
 C48A-C55A \\sim C125-C122
 with sigma of 0.04
 C49A-C50A \\sim C120-C119
 with sigma of 0.02
 C52A-C49A \\sim C124-C120
 with sigma of 0.04
 O5A-C46A \\sim O5A-C127
 with sigma of 0.04
 C51A-C55A \\sim C126-C122
 with sigma of 0.04
 O5A-C48A \\sim O5A-C125
 with sigma of 0.04
 C51A-C118 \\sim C126-C118
 with sigma of 0.04
 C42A-C47A \\sim C42A-C128
 with sigma of 0.04
 C42A-C51A \\sim C42A-C126
 with sigma of 0.04
 C54A-C55A \\sim C123-C122
 with sigma of 0.04
 C46A-C48A \\sim C127-C125
 with sigma of 0.04
 C46A-C53A \\sim C127-C121
 with sigma of 0.04
 C46A-C50A \\sim C127-C119
 with sigma of 0.04
 C53A-C50A \\sim C121-C119
 with sigma of 0.04
 C47A-C52A \\sim C128-C124
 with sigma of 0.04
 C47A-C51A \\sim C128-C126
 with sigma of 0.04
 C47A-C53A \\sim C128-C121
 with sigma of 0.04
 C47A-C49A \\sim C128-C120
 with sigma of 0.04
 C42A-C46A \\sim C42A-C127
 with sigma of 0.02
 C47A-C118 \\sim C128-C118
 with sigma of 0.04
 F12A-C45A \\sim F13A-C45A \\sim F14A-C45A
 with sigma of 0.01
3. Uiso/Uaniso restraints and constraints
F9A \\sim F10A \\sim F11A \\sim F13A \\sim C42A \\sim F12A \\sim C43A \\sim
F14A \\sim C44A \\sim C45A \\sim F35 \\sim F36 \\sim F37 \\sim F39 \\sim F40
\\sim C115 \\sim F41 \\sim C116 \\sim C117 \\sim C118 \\sim F8A \\sim F38:
within 2A with sigma of 0.01 and sigma for terminal atoms of 0.02 within 2A
F17A \\sim C57A \\sim F15A \\sim F16A \\sim F42 \\sim F43 \\sim F44 \\sim C56A:
within 2A with sigma of 0.01 and sigma for terminal atoms of 0.02 within 2A
F16 \\sim F15 \\sim F17 \\sim C57 \\sim F45 \\sim F46 \\sim F47: within 2A with
sigma of 0.01 and sigma for terminal atoms of 0.02 within 2A
C46A \\sim C47A \\sim C48A \\sim C52A \\sim C51A \\sim C54A \\sim C55A \\sim
C53A \\sim C49A \\sim C50A \\sim C119 \\sim C120 \\sim C121 \\sim C122 \\sim
C123 \\sim C124 \\sim C125 \\sim C126 \\sim C127 \\sim C128: within 2A with
sigma of 0.01 and sigma for terminal atoms of 0.02 within 2A
Uanis(F13A) \\sim Ueq, Uanis(F40) \\sim Ueq: with sigma of 0.004 and sigma for
terminal atoms of 0.008
4. Others
 Sof(F35)=Sof(F36)=Sof(F37)=Sof(F38)=Sof(F39)=Sof(F40)=Sof(C115)=Sof(F41)=
 Sof(C116)=Sof(C117)=Sof(C118)=1-FVAR(1)
 Sof(F8A)=Sof(F9A)=Sof(F10A)=Sof(F11A)=Sof(F13A)=Sof(C42A)=Sof(F12A)=Sof(C43A)=
 Sof(F14A)=Sof(C44A)=Sof(C45A)=FVAR(1)
 Sof(F42)=Sof(F43)=Sof(F44)=1-FVAR(2)
 Sof(F17A)=Sof(F15A)=Sof(F16A)=FVAR(2)
 Sof(F45)=Sof(F46)=Sof(F47)=1-FVAR(3)
 Sof(F16)=Sof(F15)=Sof(F17)=FVAR(3)
 Sof(C119)=Sof(H11B)=Sof(H11C)=Sof(C120)=Sof(H12A)=Sof(H12B)=Sof(C121)=
 Sof(C122)=Sof(H12C)=Sof(H12D)=Sof(H12E)=Sof(C123)=Sof(H12F)=Sof(H12G)=
 Sof(H12H)=Sof(C124)=Sof(H12I)=Sof(H12J)=Sof(H12K)=Sof(C125)=Sof(C126)=
 Sof(H126)=Sof(C127)=Sof(C128)=1-FVAR(4)
 Sof(C46A)=Sof(C47A)=Sof(C48A)=Sof(C52A)=Sof(H52A)=Sof(H52B)=Sof(H52C)=
 Sof(C51A)=Sof(H51A)=Sof(C54A)=Sof(H54A)=Sof(H54B)=Sof(H54C)=Sof(C55A)=
 Sof(H55A)=Sof(H55B)=Sof(H55C)=Sof(C53A)=Sof(C49A)=Sof(H49A)=Sof(H49B)=
 Sof(C50A)=Sof(H50A)=Sof(H50B)=FVAR(4)
5.a Free rotating group:
 O8AW(H8AA,H8AB), O8W(H8WA,H8WB)
5.b Ternary CH refined with riding coordinates:
 C34A(H34A), C50(H50), C36(H36), C51A(H51A), C126(H126)
5.c Secondary CH2 refined with riding coordinates:
 C16(H16C,H16D), C35A(H35A,H35B), C22(H22C,H22D), C22A(H22A,H22B), C36A(H36A,
 H36B), C38(H38D,H38E), C48(H48A,H48B), C37(H37A,H37B), C16A(H16A,H16B),
 C49(H49C,H49D), C49A(H49A,H49B), C50A(H50A,H50B), C119(H11B,H11C), C120(H12A,
 H12B)
5.d Aromatic/amide H refined with riding coordinates:
 N4(H4), C11(H11), N4A(H4A), C11A(H11A), C27A(H27A), C24(H24), C20(H20),
 C7A(H7A), C1(H1), C14A(H14A), C6(H6), C8A(H8A), C21(H21), C18A(H18A), C18(H18),
  C10A(H10A), C14(H14), C5A(H5A), C26A(H26A), C10(H10), C7(H7), C25(H25),
 C8(H8), C3A(H3A), C3(H3), C20A(H20A), C13(H13), C2(H2), C21A(H21A), C13A(H13A),
  C5(H5), C6A(H6A), C24A(H24A), C25A(H25A), C19(H19), C26(H26), C1A(H1A),
 C19A(H19A), C27(H27), C2A(H2A)
5.e Idealised Me refined as rotating group:
 C55(H55D,H55E,H55F), C54(H54D,H54E,H54F), C40A(H40A,H40B,H40C), C41(H41D,H41E,
 H41F), C53(H53A,H53B,H53C), C40(H40D,H40E,H40F), C41A(H41A,H41B,H41C),
 C38A(H38A,H38B,H38C), C39(H39A,H39B,H39C), C52A(H52A,H52B,H52C), C54A(H54A,
 H54B,H54C), C55A(H55A,H55B,H55C), C122(H12C,H12D,H12E), C123(H12F,H12G,H12H),
 C124(H12I,H12J,H12K)
;
_olex2_submission_special_instructions 'No special instructions were received'
_oxdiff_exptl_absorpt_empirical_details
;
Empirical correction (ABSPACK) includes:
- Absorption correction using spherical harmonics
- Frame scaling
;
_oxdiff_exptl_absorpt_empirical_full_max 1.430
_oxdiff_exptl_absorpt_empirical_full_min 0.759

loop_
_space_group_symop_operation_xyz
'x, y, z'
'-x, y, -z'
'x+1/2, y+1/2, z'
'-x+1/2, y+1/2, -z'

loop_
_atom_site_label
_atom_site_type_symbol
_atom_site_fract_x
_atom_site_fract_y
_atom_site_fract_z
_atom_site_U_iso_or_equiv
_atom_site_adp_type
_atom_site_occupancy
_atom_site_site_symmetry_order
_atom_site_calc_flag
_atom_site_refinement_flags_posn
_atom_site_refinement_flags_adp
_atom_site_refinement_flags_occupancy
_atom_site_disorder_assembly
_atom_site_disorder_group
La1 La 0.25249(2) 0.64128(2) 1.04003(2) 0.01960(5) Uani 1 1 d . . . . .
La2 La 0.24787(2) 0.37215(2) 0.44857(2) 0.02349(6) Uani 1 1 d . . . . .
F1A F 0.23130(8) 0.53042(14) 0.62223(12) 0.0316(5) Uani 1 1 d . . . . .
F2A F 0.16354(9) 0.57840(13) 0.57430(13) 0.0342(5) Uani 1 1 d . . . . .
F2 F 0.32437(10) 0.43203(13) 0.90219(13) 0.0362(6) Uani 1 1 d . . . . .
N3A N 0.27517(12) 0.3042(2) 0.56835(18) 0.0291(8) Uani 1 1 d . . . . .
F1 F 0.25458(9) 0.47599(13) 0.86665(12) 0.0314(5) Uani 1 1 d . . . . .
O1A O 0.17489(11) 0.31976(17) 0.46554(16) 0.0308(7) Uani 1 1 d . . . . .
O3 O 0.32863(10) 0.58080(15) 1.10496(14) 0.0263(6) Uani 1 1 d . . . . .
F4A F 0.12099(10) 0.45247(18) 0.58269(16) 0.0497(8) Uani 1 1 d . . . . .
F3A F 0.19118(12) 0.41989(14) 0.64429(17) 0.0484(7) Uani 1 1 d . . . . .
O6 O 0.22932(12) 0.55894(17) 1.10929(16) 0.0326(7) Uani 1 1 d . . . . .
F3 F 0.28241(11) 0.58155(14) 0.82151(15) 0.0454(7) Uani 1 1 d . . . . .
O2 O 0.27277(10) 0.56083(15) 0.96573(14) 0.0244(6) Uani 1 1 d . . . . .
O8AW O 0.29010(14) 0.57329(19) 0.5148(2) 0.0432(8) Uani 1 1 d G . . . .
H8AA H 0.2860 0.5343 0.5302 0.065 Uiso 1 1 d G U . . .
H8AB H 0.2947 0.5653 0.4761 0.065 Uiso 1 1 d G U . . .
O5A O 0.32039(10) 0.42172(17) 0.53122(15) 0.0297(6) Uani 1 1 d D . . . .
O4A O 0.31928(11) 0.31787(17) 0.43486(16) 0.0326(7) Uani 1 1 d D . . . .
F11 F 0.06597(13) 0.68136(18) 1.08712(19) 0.0592(10) Uani 1 1 d . . . . .
F16 F 0.13731(16) 0.5589(3) 1.1598(3) 0.0634(14) Uani 0.870(9) 1 d D U P A 1
F8 F 0.13948(12) 0.80891(16) 1.0672(2) 0.0617(10) Uani 1 1 d . . . . .
F9 F 0.07288(12) 0.77849(18) 0.99587(19) 0.0579(9) Uani 1 1 d . . . . .
F6A F 0.11835(14) 0.5444(2) 0.66900(19) 0.0680(10) Uani 1 1 d . . . . .
O2A O 0.22250(10) 0.45270(16) 0.51945(14) 0.0279(6) Uani 1 1 d . . . . .
N4 N 0.30939(12) 0.80007(19) 1.03906(17) 0.0255(7) Uani 1 1 d . . . . .
H4 H 0.3199 0.8411 1.0466 0.031 Uiso 1 1 calc R U . . .
N2 N 0.26470(12) 0.78199(18) 1.04615(17) 0.0242(7) Uani 1 1 d . . . . .
F5A F 0.19118(13) 0.5385(2) 0.72409(17) 0.0614(10) Uani 1 1 d . . . . .
O5 O 0.17768(10) 0.59098(16) 0.95940(15) 0.0283(6) Uani 1 1 d D . . . .
F8A F 0.36297(16) 0.2844(2) 0.3501(2) 0.0386(10) Uani 0.688(4) 1 d D U P B 1
O3A O 0.17507(11) 0.43375(17) 0.37699(15) 0.0324(7) Uani 1 1 d . . . . .
F7 F 0.32599(14) 0.54387(19) 0.73806(16) 0.0590(9) Uani 1 1 d . . . . .
O1 O 0.32495(10) 0.69312(15) 1.02122(15) 0.0271(6) Uani 1 1 d . . . . .
F4 F 0.35658(13) 0.5651(2) 0.87748(17) 0.0679(11) Uani 1 1 d . . . . .
F7A F 0.14483(16) 0.45680(18) 0.72435(19) 0.0665(10) Uani 1 1 d . . . . .
O6A O 0.27411(13) 0.45362(18) 0.38069(17) 0.0392(8) Uani 1 1 d . . . . .
C16 C 0.26122(15) 0.8091(2) 1.1106(2) 0.0264(8) Uani 1 1 d . . . . .
H16C H 0.2274 0.8148 1.1063 0.032 Uiso 1 1 calc R U . . .
H16D H 0.2762 0.8536 1.1182 0.032 Uiso 1 1 calc R U . . .
O4 O 0.18234(10) 0.69934(16) 1.05282(16) 0.0294(6) Uani 1 1 d . . . . .
F15 F 0.20321(17) 0.6064(2) 1.2093(2) 0.0598(14) Uani 0.870(9) 1 d D U P A 1
N2A N 0.23803(13) 0.2318(2) 0.44583(18) 0.0288(8) Uani 1 1 d . . . . .
C23 C 0.22388(14) 0.7788(2) 0.9210(2) 0.0290(9) Uani 1 1 d . . . . .
F9A F 0.42793(18) 0.3376(3) 0.4041(3) 0.0358(11) Uani 0.688(4) 1 d D U P B 1
C4 C 0.53163(14) 0.7983(2) 0.8297(2) 0.0273(8) Uani 1 1 d . . . . .
C12 C 0.37465(14) 0.7742(2) 0.9962(2) 0.0237(8) Uani 1 1 d . . . . .
C17 C 0.28431(14) 0.7662(2) 1.1719(2) 0.0242(8) Uani 1 1 d . . . . .
N1A N 0.21541(13) 0.3113(2) 0.32728(18) 0.0307(8) Uani 1 1 d . . . . .
O7A O 0.31469(19) 0.5482(2) 0.3998(2) 0.0669(13) Uani 1 1 d . . . . .
N3 N 0.22357(12) 0.7115(2) 0.92172(18) 0.0282(8) Uani 1 1 d . . . . .
C11 C 0.38375(15) 0.8403(2) 0.9836(2) 0.0286(9) Uani 1 1 d . . . . .
H11 H 0.3669 0.8752 0.9966 0.034 Uiso 1 1 calc R U . . .
C28 C 0.30825(14) 0.5241(2) 0.9660(2) 0.0243(8) Uani 1 1 d . . . . .
N4A N 0.19443(13) 0.2128(2) 0.45561(18) 0.0290(8) Uani 1 1 d . . . . .
H4A H 0.1852 0.1710 0.4509 0.035 Uiso 1 1 calc R U . . .
N1 N 0.28732(12) 0.70090(18) 1.16264(17) 0.0248(7) Uani 1 1 d . . . . .
C11A C 0.10491(15) 0.2868(2) 0.5220(2) 0.0299(9) Uani 1 1 d . . . . .
H11A H 0.1103 0.3322 0.5145 0.036 Uiso 1 1 calc R U . . .
F5 F 0.28610(16) 0.45967(18) 0.75387(16) 0.0640(10) Uani 1 1 d . . . . .
F10A F 0.38080(16) 0.1956(2) 0.4569(3) 0.0499(12) Uani 0.688(4) 1 d D U P B 1
F10 F 0.13146(14) 0.7156(3) 1.15682(19) 0.0736(12) Uani 1 1 d . . . . .
F17A F 0.2958(4) 0.4927(7) 0.2536(5) 0.079(4) Uani 0.579(10) 1 d D U P C 1
C27A C 0.28141(15) 0.3357(3) 0.6277(2) 0.0323(10) Uani 1 1 d . . . . .
H27A H 0.2783 0.3827 0.6271 0.039 Uiso 1 1 calc R U . . .
F6 F 0.36038(16) 0.4619(2) 0.80100(18) 0.0819(14) Uani 1 1 d . . . . .
O7 O 0.18860(18) 0.4650(2) 1.1069(2) 0.0615(12) Uani 1 1 d D . . . .
C9 C 0.44305(15) 0.8054(2) 0.9325(2) 0.0291(9) Uani 1 1 d . . . . .
C15 C 0.33485(14) 0.7528(2) 1.02065(19) 0.0241(8) Uani 1 1 d . . . . .
C24 C 0.21809(17) 0.8145(3) 0.8619(2) 0.0387(11) Uani 1 1 d . . . . .
H24 H 0.2204 0.8615 0.8634 0.046 Uiso 1 1 calc R U . . .
C35A C 0.11213(16) 0.6026(2) 0.4011(2) 0.0340(10) Uani 1 1 d . . . . .
H35A H 0.1428 0.6240 0.4250 0.041 Uiso 1 1 calc R U . . .
H35B H 0.0865 0.6357 0.3941 0.041 Uiso 1 1 calc R U . . .
O8W O 0.20287(14) 0.43989(17) 0.9841(2) 0.0418(8) Uani 1 1 d G . . . .
H8WA H 0.2001 0.4579 1.0209 0.063 Uiso 1 1 d DG U . . .
H8WB H 0.2144 0.4713 0.9651 0.063 Uiso 1 1 d DG U . . .
C55 C 0.06366(17) 0.5338(3) 0.9765(3) 0.0449(13) Uani 1 1 d . . . . .
H55D H 0.0611 0.4870 0.9628 0.067 Uiso 1 1 calc R U . . .
H55E H 0.0401 0.5438 0.9992 0.067 Uiso 1 1 calc R U . . .
H55F H 0.0955 0.5425 1.0080 0.067 Uiso 1 1 calc R U . . .
C20 C 0.31759(16) 0.6856(2) 1.2837(2) 0.0314(9) Uani 1 1 d . . . . .
H20 H 0.3288 0.6565 1.3216 0.038 Uiso 1 1 calc R U . . .
C29 C 0.30092(15) 0.4904(2) 0.8968(2) 0.0262(8) Uani 1 1 d . . . . .
C7A C 0.00118(15) 0.2220(2) 0.6215(2) 0.0301(9) Uani 1 1 d . . . . .
H7A H -0.0019 0.2662 0.6047 0.036 Uiso 1 1 calc R U . . .
C1 C 0.58462(15) 0.8215(2) 0.7421(2) 0.0317(9) Uani 1 1 d . . . . .
H1 H 0.6027 0.8293 0.7124 0.038 Uiso 1 1 calc R U . . .
F11A F 0.4472(2) 0.2469(3) 0.5071(3) 0.0565(13) Uani 0.688(4) 1 d D U P B 1
C32 C 0.34899(14) 0.5159(2) 1.0189(2) 0.0265(8) Uani 1 1 d . . . . .
C34A C 0.10348(15) 0.5416(2) 0.4408(2) 0.0312(9) Uani 1 1 d . . . . .
H34A H 0.0930 0.5520 0.4811 0.037 Uiso 1 1 calc R U . . .
C51 C 0.05485(15) 0.5776(3) 0.9137(2) 0.0380(11) Uani 1 1 d . . . . .
C22 C 0.22728(15) 0.8123(2) 0.9877(2) 0.0290(9) Uani 1 1 d . . . . .
H22C H 0.2344 0.8600 0.9847 0.035 Uiso 1 1 calc R U . . .
H22D H 0.1964 0.8089 0.9960 0.035 Uiso 1 1 calc R U . . .
C23A C 0.27916(15) 0.2376(2) 0.5696(2) 0.0304(9) Uani 1 1 d . . . . .
C30 C 0.31595(16) 0.5347(2) 0.8457(2) 0.0329(9) Uani 1 1 d . . . . .
C14A C 0.08857(18) 0.1549(3) 0.5436(3) 0.0389(11) Uani 1 1 d . . . . .
H14A H 0.0831 0.1094 0.5508 0.047 Uiso 1 1 calc R U . . .
C34 C 0.40595(15) 0.5265(2) 1.1295(2) 0.0302(9) Uani 1 1 d . . . . .
C56A C 0.3020(2) 0.4954(3) 0.3716(2) 0.0389(11) Uani 1 1 d . U . . .
C47 C 0.13507(15) 0.6068(2) 0.9427(2) 0.0293(9) Uani 1 1 d . . . . .
C6 C 0.58850(17) 0.7620(3) 0.7760(2) 0.0352(10) Uani 1 1 d . . . . .
H6 H 0.6095 0.7288 0.7699 0.042 Uiso 1 1 calc R U . . .
F12 F 0.0934(2) 0.8383(3) 1.1555(4) 0.141(3) Uani 1 1 d . . . . .
C8A C 0.03129(16) 0.1832(2) 0.6036(2) 0.0328(9) Uani 1 1 d . . . . .
H8A H 0.0322 0.1378 0.6163 0.039 Uiso 1 1 calc R U . . .
C21 C 0.30402(15) 0.6616(2) 1.2174(2) 0.0280(9) Uani 1 1 d . . . . .
H21 H 0.3067 0.6153 1.2106 0.034 Uiso 1 1 calc R U . . .
C18A C 0.19734(16) 0.3487(3) 0.2710(2) 0.0339(10) Uani 1 1 d . . . . .
H18A H 0.1970 0.3955 0.2762 0.041 Uiso 1 1 calc R U . . .
F13 F 0.02711(19) 0.7995(4) 1.0883(4) 0.126(2) Uani 1 1 d . . . . .
C18 C 0.29795(16) 0.7942(2) 1.2368(2) 0.0304(9) Uani 1 1 d . . . . .
H18 H 0.2960 0.8408 1.2424 0.036 Uiso 1 1 calc R U . . .
F13A F 0.4743(2) 0.2229(3) 0.3936(4) 0.0777(18) Uani 0.688(4) 1 d D U P B 1
F14 F 0.05534(19) 0.7623(3) 1.1845(3) 0.110(2) Uani 1 1 d . . . . .
C10A C 0.07204(15) 0.2700(2) 0.5540(2) 0.0320(9) Uani 1 1 d . . . . .
H10A H 0.0551 0.3041 0.5680 0.038 Uiso 1 1 calc R U . . .
C46 C 0.11292(14) 0.6576(2) 0.9713(2) 0.0338(10) Uani 1 1 d . . . . .
C14 C 0.43478(15) 0.7395(2) 0.9473(2) 0.0301(9) Uani 1 1 d . . . . .
H14 H 0.4525 0.7048 0.9358 0.036 Uiso 1 1 calc R U . . .
C37A C 0.10128(15) 0.4968(2) 0.3391(2) 0.0319(9) Uani 1 1 d . . . . .
C5A C -0.02296(15) 0.1440(3) 0.6998(2) 0.0373(9) Uani 1 1 d . . . . .
H5A H -0.0011 0.1118 0.6944 0.045 Uiso 1 1 calc R U . . .
C26A C 0.29204(17) 0.3033(3) 0.6892(2) 0.0374(11) Uani 1 1 d . . . . .
H26A H 0.2979 0.3276 0.7304 0.045 Uiso 1 1 calc R U . . .
C33A C 0.14855(14) 0.4994(2) 0.4563(2) 0.0273(8) Uani 1 1 d . . . . .
C12A C 0.13019(14) 0.2375(2) 0.5006(2) 0.0276(9) Uani 1 1 d . . . . .
C10 C 0.41730(16) 0.8551(2) 0.9521(2) 0.0305(9) Uani 1 1 d . . . . .
H10 H 0.4229 0.9002 0.9436 0.037 Uiso 1 1 calc R U . . .
F17 F 0.1923(2) 0.5085(2) 1.2366(2) 0.0644(16) Uani 0.870(9) 1 d D U P A 1
C7 C 0.50225(14) 0.7821(2) 0.8733(2) 0.0289(9) Uani 1 1 d . . . . .
H7 H 0.5029 0.7373 0.8879 0.035 Uiso 1 1 calc R U . . .
C56 C 0.20226(18) 0.5208(2) 1.1277(2) 0.0346(10) Uani 1 1 d . . . . .
C42A C 0.3631(3) 0.3362(5) 0.4517(4) 0.032(2) Uani 0.688(4) 1 d D U P B 1
C25 C 0.20880(18) 0.7810(3) 0.8002(2) 0.0445(13) Uani 1 1 d . . . . .
H25 H 0.2039 0.8047 0.7588 0.053 Uiso 1 1 calc R U . . .
C33 C 0.35629(14) 0.5453(2) 1.0854(2) 0.0249(8) Uani 1 1 d . . . . .
C52 C 0.09666(16) 0.5761(3) 0.8836(2) 0.0398(12) Uani 1 1 d . . . . .
C30A C 0.16321(15) 0.4739(2) 0.6231(2) 0.0298(9) Uani 1 1 d . . . . .
C22A C 0.27705(16) 0.2044(2) 0.5038(2) 0.0322(10) Uani 1 1 d . . . . .
H22A H 0.3076 0.2107 0.4950 0.039 Uiso 1 1 calc R U . . .
H22B H 0.2721 0.1561 0.5076 0.039 Uiso 1 1 calc R U . . .
C57A C 0.3245(2) 0.4779(3) 0.3157(3) 0.0492(13) Uani 1 1 d D U . . .
C8 C 0.47502(15) 0.8235(2) 0.8941(2) 0.0314(9) Uani 1 1 d . . . . .
H8 H 0.4763 0.8692 0.8831 0.038 Uiso 1 1 calc R U . . .
C15A C 0.16774(15) 0.2596(2) 0.4721(2) 0.0282(9) Uani 1 1 d . . . . .
C50 C 0.06057(15) 0.6529(3) 0.9297(3) 0.0435(12) Uani 1 1 d . . . . .
H50 H 0.0383 0.6715 0.9526 0.052 Uiso 1 1 calc R U . . .
C36 C 0.39522(14) 0.4782(2) 1.0262(2) 0.0330(10) Uani 1 1 d . . . . .
H36 H 0.3928 0.4420 0.9921 0.040 Uiso 1 1 calc R U . . .
C3A C -0.06053(15) 0.2499(2) 0.6734(2) 0.0312(9) Uani 1 1 d . . . . .
H3A H -0.0646 0.2911 0.6499 0.037 Uiso 1 1 calc R U . . .
C36A C 0.11229(16) 0.5717(2) 0.3322(2) 0.0343(9) Uani 1 1 d . . . . .
H36A H 0.1435 0.5773 0.3255 0.041 Uiso 1 1 calc R U . . .
H36B H 0.0877 0.5924 0.2934 0.041 Uiso 1 1 calc R U . . .
C43 C 0.11138(16) 0.7555(2) 1.0466(3) 0.0405(11) Uani 1 1 d . . . . .
C3 C 0.52810(17) 0.8580(2) 0.7952(3) 0.0389(11) Uani 1 1 d . . . . .
H3 H 0.5075 0.8916 0.8015 0.047 Uiso 1 1 calc R U . . .
C54 C 0.00721(17) 0.5583(3) 0.8624(3) 0.0513(14) Uani 1 1 d . . . . .
H54D H 0.0069 0.5104 0.8535 0.077 Uiso 1 1 calc R U . . .
H54E H 0.0025 0.5827 0.8197 0.077 Uiso 1 1 calc R U . . .
H54F H -0.0183 0.5693 0.8811 0.077 Uiso 1 1 calc R U . . .
F12A F 0.4102(3) 0.1729(4) 0.3460(4) 0.080(2) Uani 0.688(4) 1 d D U P B 1
C32A C 0.14654(15) 0.4711(2) 0.3912(2) 0.0293(9) Uani 1 1 d . . . . .
C20A C 0.17858(17) 0.2546(3) 0.1986(2) 0.0393(11) Uani 1 1 d . . . . .
H20A H 0.1659 0.2352 0.1546 0.047 Uiso 1 1 calc R U . . .
C44 C 0.09378(19) 0.7345(3) 1.1053(3) 0.0492(14) Uani 1 1 d . . . . .
C38 C 0.43827(16) 0.5673(3) 1.0973(3) 0.0373(10) Uani 1 1 d . . . . .
H38D H 0.4277 0.6141 1.0901 0.045 Uiso 1 1 calc R U . . .
H38E H 0.4717 0.5661 1.1271 0.045 Uiso 1 1 calc R U . . .
C46A C 0.3877(3) 0.3799(5) 0.5022(4) 0.0277(17) Uani 0.658(8) 1 d D U P B 1
C13 C 0.40130(15) 0.7243(2) 0.9784(2) 0.0277(9) Uani 1 1 d . . . . .
H13 H 0.3963 0.6792 0.9878 0.033 Uiso 1 1 calc R U . . .
C2 C 0.55442(16) 0.8694(3) 0.7513(3) 0.0388(10) Uani 1 1 d . . . . .
H2 H 0.5515 0.9105 0.7276 0.047 Uiso 1 1 calc R U . . .
C21A C 0.19657(17) 0.2150(3) 0.2559(2) 0.0365(11) Uani 1 1 d . . . . .
H21A H 0.1960 0.1680 0.2518 0.044 Uiso 1 1 calc R U . . .
C29A C 0.18620(14) 0.5191(2) 0.5820(2) 0.0261(8) Uani 1 1 d . . . . .
C42 C 0.13794(15) 0.7000(2) 1.0216(2) 0.0325(9) Uani 1 1 d . . . . .
C13A C 0.12117(18) 0.1711(3) 0.5112(3) 0.0401(11) Uani 1 1 d . . . . .
H13A H 0.1375 0.1370 0.4961 0.048 Uiso 1 1 calc R U . . .
C9A C 0.06341(15) 0.2036(2) 0.5660(2) 0.0307(9) Uani 1 1 d . . . . .
C31A C 0.15532(17) 0.5038(3) 0.6874(2) 0.0376(10) Uani 1 1 d . . . . .
C40A C 0.05745(18) 0.4315(3) 0.4080(3) 0.0405(11) Uani 1 1 d . . . . .
H40A H 0.0869 0.4059 0.4248 0.061 Uiso 1 1 calc R U . . .
H40B H 0.0352 0.4078 0.3697 0.061 Uiso 1 1 calc R U . . .
H40C H 0.0435 0.4368 0.4447 0.061 Uiso 1 1 calc R U . . .
C5 C 0.56192(16) 0.7503(2) 0.8192(2) 0.0330(9) Uani 1 1 d . . . . .
H5 H 0.5645 0.7087 0.8419 0.040 Uiso 1 1 calc R U . . .
C41 C 0.41569(17) 0.5367(3) 1.2049(2) 0.0381(11) Uani 1 1 d . . . . .
H41D H 0.4104 0.5834 1.2138 0.057 Uiso 1 1 calc R U . . .
H41E H 0.4486 0.5247 1.2294 0.057 Uiso 1 1 calc R U . . .
H41F H 0.3944 0.5085 1.2208 0.057 Uiso 1 1 calc R U . . .
C35 C 0.40946(15) 0.4553(2) 1.1014(2) 0.0358(10) Uani 1 1 d . . . . .
C6A C -0.04938(16) 0.1308(3) 0.7426(3) 0.0409(11) Uani 1 1 d . . . . .
H6A H -0.0452 0.0899 0.7668 0.049 Uiso 1 1 calc R U . . .
C24A C 0.28759(17) 0.2012(3) 0.6300(2) 0.0372(11) Uani 1 1 d . . . . .
H24A H 0.2889 0.1541 0.6294 0.045 Uiso 1 1 calc R U . . .
C47A C 0.3640(3) 0.4174(5) 0.5403(5) 0.027(2) Uani 0.658(8) 1 d D U P B 1
C53 C 0.10965(19) 0.5112(4) 0.8578(3) 0.0578(17) Uani 1 1 d . . . . .
H53A H 0.1146 0.4773 0.8934 0.087 Uiso 1 1 calc R U . . .
H53B H 0.1388 0.5169 0.8459 0.087 Uiso 1 1 calc R U . . .
H53C H 0.0840 0.4972 0.8172 0.087 Uiso 1 1 calc R U . . .
C25A C 0.29404(18) 0.2349(3) 0.6902(2) 0.0416(12) Uani 1 1 d . . . . .
H25A H 0.2998 0.2113 0.7318 0.050 Uiso 1 1 calc R U . . .
C40 C 0.37495(18) 0.4065(3) 1.1159(3) 0.0424(11) Uani 1 1 d . . . . .
H40D H 0.3426 0.4237 1.0971 0.064 Uiso 1 1 calc R U . . .
H40E H 0.3827 0.4006 1.1652 0.064 Uiso 1 1 calc R U . . .
H40F H 0.3773 0.3637 1.0946 0.064 Uiso 1 1 calc R U . . .
C39A C 0.06810(15) 0.4999(2) 0.3841(2) 0.0326(9) Uani 1 1 d . . . . .
C31 C 0.3221(2) 0.4999(3) 0.7836(3) 0.0475(13) Uani 1 1 d . . . . .
C19 C 0.31434(17) 0.7533(3) 1.2929(2) 0.0343(10) Uani 1 1 d . . . . .
H19 H 0.3233 0.7715 1.3376 0.041 Uiso 1 1 calc R U . . .
C48 C 0.08292(19) 0.6325(4) 0.8299(2) 0.0600(17) Uani 1 1 d . . . . .
H48A H 0.1115 0.6527 0.8234 0.072 Uiso 1 1 calc R U . . .
H48B H 0.0623 0.6154 0.7856 0.072 Uiso 1 1 calc R U . . .
C43A C 0.3922(2) 0.2991(3) 0.4129(3) 0.0262(12) Uani 0.688(4) 1 d D U P B 1
C17A C 0.21539(16) 0.2448(2) 0.3193(2) 0.0299(9) Uani 1 1 d . . . . .
C41A C 0.02078(16) 0.5357(3) 0.3499(3) 0.0424(11) Uani 1 1 d . . . . .
H41A H 0.0043 0.5428 0.3835 0.064 Uiso 1 1 calc R U . . .
H41B H 0.0010 0.5084 0.3124 0.064 Uiso 1 1 calc R U . . .
H41C H 0.0269 0.5787 0.3321 0.064 Uiso 1 1 calc R U . . .
F14A F 0.4565(2) 0.1364(3) 0.4410(4) 0.0779(18) Uani 0.688(4) 1 d D U P B 1
C44A C 0.4143(3) 0.2339(4) 0.4463(5) 0.0346(15) Uani 0.688(4) 1 d D U P B 1
C38A C 0.08620(18) 0.4577(3) 0.2733(2) 0.0401(11) Uani 1 1 d . . . . .
H38A H 0.0574 0.4774 0.2419 0.060 Uiso 1 1 calc R U . . .
H38B H 0.0799 0.4115 0.2828 0.060 Uiso 1 1 calc R U . . .
H38C H 0.1115 0.4587 0.2524 0.060 Uiso 1 1 calc R U . . .
C28A C 0.18586(14) 0.4886(2) 0.5141(2) 0.0251(8) Uani 1 1 d . . . . .
C26 C 0.20681(17) 0.7124(3) 0.8005(2) 0.0414(12) Uani 1 1 d . . . . .
H26 H 0.1997 0.6881 0.7591 0.050 Uiso 1 1 calc R U . . .
C37 C 0.43265(16) 0.5324(3) 1.0286(3) 0.0408(11) Uani 1 1 d . . . . .
H37A H 0.4629 0.5126 1.0279 0.049 Uiso 1 1 calc R U . . .
H37B H 0.4212 0.5638 0.9899 0.049 Uiso 1 1 calc R U . . .
C1A C -0.08172(17) 0.1766(3) 0.7505(2) 0.0399(11) Uani 1 1 d . . . . .
H1A H -0.1002 0.1671 0.7794 0.048 Uiso 1 1 calc R U . . .
C4A C -0.02794(14) 0.2041(2) 0.6643(2) 0.0277(9) Uani 1 1 d . . . . .
C19A C 0.17937(17) 0.3228(3) 0.2064(2) 0.0379(11) Uani 1 1 d . . . . .
H19A H 0.1677 0.3511 0.1680 0.045 Uiso 1 1 calc R U . . .
C39 C 0.45935(17) 0.4250(3) 1.1277(3) 0.0490(13) Uani 1 1 d . . . . .
H39A H 0.4615 0.3873 1.0988 0.074 Uiso 1 1 calc R U . . .
H39B H 0.4656 0.4097 1.1747 0.074 Uiso 1 1 calc R U . . .
H39C H 0.4828 0.4586 1.1262 0.074 Uiso 1 1 calc R U . . .
C16A C 0.24098(17) 0.2041(2) 0.3806(2) 0.0334(10) Uani 1 1 d . . . . .
H16A H 0.2276 0.1586 0.3746 0.040 Uiso 1 1 calc R U . . .
H16B H 0.2747 0.2007 0.3834 0.040 Uiso 1 1 calc R U . . .
C57 C 0.18373(19) 0.5479(3) 1.1839(3) 0.0397(11) Uani 1 1 d D U . . .
F15A F 0.3420(4) 0.4220(4) 0.3183(4) 0.066(3) Uani 0.579(10) 1 d D U P C 1
C27 C 0.21528(15) 0.6795(3) 0.8622(2) 0.0329(10) Uani 1 1 d . . . . .
H27 H 0.2152 0.6324 0.8623 0.039 Uiso 1 1 calc R U . . .
C48A C 0.4008(3) 0.4568(5) 0.5949(5) 0.0333(19) Uani 0.658(8) 1 d D U P B 1
C49 C 0.0562(2) 0.6838(4) 0.8596(3) 0.0642(18) Uani 1 1 d . . . . .
H49C H 0.0226 0.6878 0.8309 0.077 Uiso 1 1 calc R U . . .
H49D H 0.0714 0.7281 0.8645 0.077 Uiso 1 1 calc R U . . .
C52A C 0.3838(7) 0.4813(9) 0.6520(7) 0.040(4) Uani 0.658(8) 1 d D U P B 1
H52A H 0.3578 0.5129 0.6339 0.061 Uiso 0.658(8) 1 calc R U P B 1
H52B H 0.4099 0.5033 0.6866 0.061 Uiso 0.658(8) 1 calc R U P B 1
H52C H 0.3725 0.4436 0.6727 0.061 Uiso 0.658(8) 1 calc R U P B 1
C45A C 0.4394(3) 0.1906(4) 0.4061(4) 0.0534(19) Uani 0.688(4) 1 d D U P B 1
C51A C 0.4395(2) 0.4003(5) 0.5344(4) 0.0336(16) Uani 0.658(8) 1 d D U P B 1
H51A H 0.4631 0.3696 0.5250 0.040 Uiso 0.658(8) 1 calc R U P B 1
F16A F 0.3603(3) 0.5230(4) 0.3178(5) 0.083(3) Uani 0.579(10) 1 d D U P C 1
C45 C 0.0671(2) 0.7870(4) 1.1325(4) 0.074(2) Uani 1 1 d . . . . .
C2A C -0.08708(17) 0.2360(3) 0.7162(3) 0.0376(10) Uani 1 1 d . . . . .
H2A H -0.1091 0.2679 0.7218 0.045 Uiso 1 1 calc R U . . .
C54A C 0.4355(4) 0.3427(6) 0.6422(5) 0.050(2) Uani 0.658(8) 1 d D U P B 1
H54A H 0.4368 0.3506 0.6896 0.074 Uiso 0.658(8) 1 calc R U P B 1
H54B H 0.4601 0.3107 0.6412 0.074 Uiso 0.658(8) 1 calc R U P B 1
H54C H 0.4043 0.3249 0.6165 0.074 Uiso 0.658(8) 1 calc R U P B 1
C55A C 0.4911(3) 0.4377(7) 0.6550(5) 0.057(3) Uani 0.658(8) 1 d D U P B 1
H55A H 0.4973 0.4790 0.6341 0.086 Uiso 0.658(8) 1 calc R U P B 1
H55B H 0.5168 0.4061 0.6585 0.086 Uiso 0.658(8) 1 calc R U P B 1
H55C H 0.4894 0.4472 0.7007 0.086 Uiso 0.658(8) 1 calc R U P B 1
C53A C 0.4436(2) 0.4075(5) 0.6104(4) 0.0370(17) Uani 0.658(8) 1 d D U P B 1
C49A C 0.4154(3) 0.5118(5) 0.5538(4) 0.0379(17) Uani 0.658(8) 1 d D U P B 1
H49A H 0.4357 0.5453 0.5845 0.046 Uiso 0.658(8) 1 calc R U P B 1
H49B H 0.3872 0.5344 0.5229 0.046 Uiso 0.658(8) 1 calc R U P B 1
C50A C 0.4429(3) 0.4747(5) 0.5129(4) 0.0411(18) Uani 0.658(8) 1 d D U P B 1
H50A H 0.4762 0.4897 0.5259 0.049 Uiso 0.658(8) 1 calc R U P B 1
H50B H 0.4279 0.4808 0.4632 0.049 Uiso 0.658(8) 1 calc R U P B 1
F35 F 0.4188(4) 0.2239(6) 0.4846(7) 0.043(2) Uani 0.312(4) 1 d D U P B 2
F36 F 0.3540(3) 0.2092(5) 0.3984(5) 0.043(2) Uani 0.312(4) 1 d D U P B 2
F37 F 0.4487(4) 0.3159(6) 0.4163(6) 0.046(3) Uani 0.312(4) 1 d D U P B 2
F38 F 0.3810(4) 0.3139(5) 0.3322(5) 0.048(2) Uani 0.312(4) 1 d D U P B 2
F39 F 0.3985(4) 0.1877(7) 0.3071(7) 0.053(3) Uani 0.312(4) 1 d D U P B 2
F40 F 0.4596(5) 0.1819(7) 0.3918(7) 0.069(3) Uani 0.312(4) 1 d D U P B 2
C115 C 0.3863(5) 0.2578(7) 0.4324(7) 0.034(2) Uani 0.312(4) 1 d D U P B 2
F41 F 0.4553(4) 0.2510(6) 0.3089(6) 0.071(4) Uani 0.312(4) 1 d D U P B 2
C116 C 0.4118(5) 0.2786(7) 0.3811(7) 0.035(2) Uani 0.312(4) 1 d D U P B 2
C117 C 0.4327(4) 0.2239(6) 0.3476(6) 0.048(3) Uani 0.312(4) 1 d D U P B 2
C118 C 0.3653(6) 0.3177(9) 0.4619(10) 0.032(4) Uani 0.312(4) 1 d D U P B 2
F42 F 0.3134(7) 0.5140(8) 0.2672(8) 0.084(5) Uani 0.421(10) 1 d D U P C 2
F43 F 0.3027(5) 0.4151(5) 0.2843(5) 0.074(3) Uani 0.421(10) 1 d D U P C 2
F44 F 0.3672(4) 0.4613(9) 0.3393(6) 0.085(4) Uani 0.421(10) 1 d D U P C 2
F45 F 0.2180(11) 0.5640(19) 1.2389(13) 0.072(7) Uani 0.130(9) 1 d D U P A 2
F46 F 0.1636(12) 0.4951(13) 1.2061(18) 0.055(6) Uani 0.130(9) 1 d D U P A 2
F47 F 0.1504(14) 0.591(2) 1.162(2) 0.074(7) Uani 0.130(9) 1 d D U P A 2
C119 C 0.4524(5) 0.4296(9) 0.5274(8) 0.036(3) Uani 0.342(8) 1 d D U P B 2
H11B H 0.4870 0.4366 0.5444 0.044 Uiso 0.342(8) 1 calc R U P B 2
H11C H 0.4411 0.4346 0.4772 0.044 Uiso 0.342(8) 1 calc R U P B 2
C120 C 0.4266(5) 0.4780(9) 0.5614(8) 0.041(3) Uani 0.342(8) 1 d D U P B 2
H12A H 0.4495 0.5088 0.5924 0.049 Uiso 0.342(8) 1 calc R U P B 2
H12B H 0.4029 0.5044 0.5266 0.049 Uiso 0.342(8) 1 calc R U P B 2
C121 C 0.4375(5) 0.3735(11) 0.6220(7) 0.036(3) Uani 0.342(8) 1 d D U P B 2
C122 C 0.4860(5) 0.3927(12) 0.6717(8) 0.053(4) Uani 0.342(8) 1 d D U P B 2
H12C H 0.4822 0.4079 0.7147 0.080 Uiso 0.342(8) 1 calc R U P B 2
H12D H 0.4997 0.4285 0.6518 0.080 Uiso 0.342(8) 1 calc R U P B 2
H12E H 0.5070 0.3540 0.6802 0.080 Uiso 0.342(8) 1 calc R U P B 2
C123 C 0.4177(7) 0.3137(12) 0.6507(9) 0.055(5) Uani 0.342(8) 1 d D U P B 2
H12F H 0.4418 0.2788 0.6639 0.083 Uiso 0.342(8) 1 calc R U P B 2
H12G H 0.3896 0.2965 0.6158 0.083 Uiso 0.342(8) 1 calc R U P B 2
H12H H 0.4092 0.3277 0.6907 0.083 Uiso 0.342(8) 1 calc R U P B 2
C124 C 0.3890(13) 0.4649(17) 0.6596(14) 0.041(6) Uani 0.342(8) 1 d D U P B 2
H12I H 0.4176 0.4781 0.6961 0.062 Uiso 0.342(8) 1 calc R U P B 2
H12J H 0.3714 0.4321 0.6771 0.062 Uiso 0.342(8) 1 calc R U P B 2
H12K H 0.3690 0.5041 0.6432 0.062 Uiso 0.342(8) 1 calc R U P B 2
C125 C 0.4026(6) 0.4348(9) 0.6014(9) 0.035(3) Uani 0.342(8) 1 d D U P B 2
C126 C 0.4386(4) 0.3604(9) 0.5494(6) 0.034(2) Uani 0.342(8) 1 d D U P B 2
H126 H 0.4576 0.3214 0.5430 0.041 Uiso 0.342(8) 1 calc R U P B 2
C127 C 0.3854(5) 0.3573(9) 0.5144(6) 0.030(3) Uani 0.342(8) 1 d D U P B 2
C128 C 0.3627(5) 0.4030(11) 0.5466(11) 0.032(4) Uani 0.342(8) 1 d D U P B 2

loop_
_atom_site_aniso_label
_atom_site_aniso_U_11
_atom_site_aniso_U_22
_atom_site_aniso_U_33
_atom_site_aniso_U_23
_atom_site_aniso_U_13
_atom_site_aniso_U_12
La1 0.01737(10) 0.02377(11) 0.01841(9) -0.00143(8) 0.00672(7) 0.00126(8)
La2 0.02165(11) 0.03028(13) 0.01865(9) 0.00167(9) 0.00654(8) 0.00652(9)
F1A 0.0238(12) 0.0452(15) 0.0243(11) -0.0050(10) 0.0053(9) -0.0036(10)
F2A 0.0413(14) 0.0294(13) 0.0317(13) -0.0036(10) 0.0113(11) 0.0083(11)
F2 0.0452(15) 0.0286(13) 0.0311(13) -0.0071(10) 0.0067(11) 0.0074(11)
N3A 0.0213(17) 0.042(2) 0.0249(17) 0.0033(15) 0.0091(13) 0.0037(15)
F1 0.0309(13) 0.0380(14) 0.0230(11) -0.0049(10) 0.0052(10) -0.0053(10)
O1A 0.0267(15) 0.0341(18) 0.0319(16) 0.0017(13) 0.0098(12) 0.0068(13)
O3 0.0282(14) 0.0294(15) 0.0221(13) -0.0007(11) 0.0088(11) 0.0059(12)
F4A 0.0401(15) 0.070(2) 0.0440(16) -0.0144(15) 0.0197(13) -0.0218(14)
F3A 0.069(2) 0.0340(15) 0.0562(18) 0.0093(13) 0.0399(16) 0.0126(14)
O6 0.0363(16) 0.0354(18) 0.0283(15) 0.0037(13) 0.0134(13) -0.0050(13)
F3 0.0666(19) 0.0373(15) 0.0447(16) 0.0110(12) 0.0353(15) 0.0147(13)
O2 0.0202(13) 0.0301(16) 0.0233(13) -0.0024(11) 0.0073(11) 0.0031(11)
O8AW 0.053(2) 0.0355(19) 0.048(2) -0.0059(16) 0.0259(18) -0.0065(16)
O5A 0.0235(15) 0.0390(18) 0.0289(15) 0.0007(13) 0.0118(12) 0.0018(13)
O4A 0.0286(16) 0.0409(19) 0.0313(16) 0.0037(14) 0.0136(13) 0.0090(14)
F11 0.073(2) 0.056(2) 0.068(2) -0.0234(17) 0.0497(19) -0.0282(18)
F16 0.041(2) 0.086(4) 0.065(3) -0.015(3) 0.020(2) 0.003(2)
F8 0.0454(18) 0.0316(16) 0.124(3) -0.0214(18) 0.049(2) -0.0122(13)
F9 0.0527(19) 0.0451(19) 0.070(2) 0.0100(16) 0.0111(17) 0.0174(15)
F6A 0.069(2) 0.085(3) 0.061(2) -0.0028(19) 0.0364(19) 0.030(2)
O2A 0.0214(13) 0.0408(18) 0.0207(13) 0.0013(12) 0.0055(11) 0.0095(12)
N4 0.0197(16) 0.0307(19) 0.0284(17) 0.0000(14) 0.0111(13) 0.0007(13)
N2 0.0210(15) 0.0288(19) 0.0243(16) 0.0018(13) 0.0093(13) 0.0026(14)
F5A 0.069(2) 0.082(3) 0.0390(17) -0.0237(17) 0.0255(16) -0.0205(19)
O5 0.0216(14) 0.0365(17) 0.0274(14) -0.0063(12) 0.0087(11) -0.0015(12)
F8A 0.038(2) 0.049(3) 0.0278(19) -0.0134(18) 0.0092(17) 0.0002(19)
O3A 0.0338(16) 0.0389(18) 0.0216(14) 0.0002(12) 0.0047(12) 0.0125(13)
F7 0.084(2) 0.067(2) 0.0409(17) 0.0083(15) 0.0407(17) 0.0185(19)
O1 0.0237(14) 0.0260(16) 0.0333(15) -0.0009(12) 0.0116(12) 0.0006(12)
F4 0.063(2) 0.109(3) 0.0371(16) -0.0084(18) 0.0237(15) -0.047(2)
F7A 0.111(3) 0.053(2) 0.062(2) -0.0003(17) 0.066(2) -0.009(2)
O6A 0.0430(19) 0.0395(19) 0.0328(17) 0.0081(14) 0.0089(14) -0.0042(15)
C16 0.030(2) 0.024(2) 0.030(2) 0.0000(16) 0.0149(17) 0.0044(16)
O4 0.0199(14) 0.0324(17) 0.0365(16) -0.0072(13) 0.0097(12) -0.0024(12)
F15 0.081(3) 0.048(2) 0.065(3) -0.025(2) 0.044(2) -0.015(2)
N2A 0.0250(17) 0.037(2) 0.0269(17) 0.0035(15) 0.0111(14) 0.0094(16)
C23 0.0188(19) 0.040(3) 0.029(2) 0.0075(18) 0.0081(16) 0.0028(17)
F9A 0.038(3) 0.038(3) 0.041(2) -0.0094(19) 0.025(2) -0.0046(19)
C4 0.0208(19) 0.034(2) 0.0261(19) -0.0020(16) 0.0054(15) -0.0042(16)
C12 0.0200(18) 0.030(2) 0.0212(18) -0.0008(15) 0.0062(14) -0.0010(15)
C17 0.0222(19) 0.028(2) 0.0247(19) -0.0042(16) 0.0113(15) -0.0020(16)
N1A 0.0313(19) 0.037(2) 0.0243(17) 0.0001(15) 0.0091(14) 0.0068(16)
O7A 0.096(4) 0.060(3) 0.061(3) -0.022(2) 0.048(3) -0.030(3)
N3 0.0206(17) 0.039(2) 0.0248(17) 0.0021(15) 0.0067(13) 0.0029(14)
C11 0.028(2) 0.031(2) 0.029(2) -0.0021(16) 0.0114(17) 0.0003(16)
C28 0.0241(19) 0.030(2) 0.0206(18) -0.0005(15) 0.0090(15) -0.0028(16)
N4A 0.0287(18) 0.0316(19) 0.0298(18) 0.0022(15) 0.0134(15) 0.0068(15)
N1 0.0252(17) 0.0290(19) 0.0218(16) -0.0007(13) 0.0099(13) 0.0009(14)
C11A 0.026(2) 0.037(2) 0.026(2) -0.0007(17) 0.0070(16) 0.0049(17)
F5 0.109(3) 0.0497(19) 0.0320(16) -0.0137(14) 0.0199(18) -0.0004(19)
F10A 0.046(3) 0.037(2) 0.080(3) 0.012(2) 0.039(3) 0.0101(19)
F10 0.056(2) 0.114(4) 0.047(2) -0.005(2) 0.0108(17) 0.025(2)
F17A 0.083(6) 0.123(10) 0.027(3) 0.007(5) 0.011(4) 0.029(6)
C27A 0.022(2) 0.046(3) 0.031(2) 0.0029(19) 0.0112(17) 0.0008(18)
F6 0.097(3) 0.115(3) 0.049(2) 0.023(2) 0.045(2) 0.068(3)
O7 0.095(3) 0.045(2) 0.062(3) -0.018(2) 0.050(3) -0.031(2)
C9 0.0228(19) 0.037(2) 0.027(2) -0.0050(17) 0.0076(16) -0.0052(17)
C15 0.0211(19) 0.029(2) 0.0204(17) 0.0008(15) 0.0041(14) 0.0046(15)
C24 0.030(2) 0.052(3) 0.035(2) 0.015(2) 0.0112(19) 0.003(2)
C35A 0.031(2) 0.032(2) 0.035(2) -0.0031(18) 0.0033(18) 0.0050(18)
O8W 0.057(2) 0.0282(17) 0.048(2) -0.0068(14) 0.0265(17) -0.0069(15)
C55 0.027(2) 0.063(4) 0.044(3) -0.005(3) 0.011(2) -0.012(2)
C20 0.035(2) 0.037(2) 0.022(2) 0.0008(17) 0.0095(17) -0.0032(18)
C29 0.028(2) 0.026(2) 0.0242(19) -0.0022(15) 0.0085(16) 0.0029(16)
C7A 0.025(2) 0.038(2) 0.0254(19) -0.0005(17) 0.0054(16) -0.0004(17)
C1 0.0236(19) 0.044(3) 0.029(2) 0.0005(18) 0.0095(16) -0.0014(18)
F11A 0.042(3) 0.063(3) 0.054(3) 0.000(2) 0.000(2) 0.019(2)
C32 0.0226(19) 0.032(2) 0.026(2) -0.0049(16) 0.0090(16) 0.0045(16)
C34A 0.025(2) 0.034(2) 0.030(2) -0.0042(18) 0.0031(17) 0.0052(17)
C51 0.0198(19) 0.061(3) 0.031(2) -0.015(2) 0.0044(17) -0.0040(19)
C22 0.025(2) 0.033(2) 0.029(2) 0.0065(17) 0.0083(16) 0.0056(17)
C23A 0.0197(19) 0.042(3) 0.031(2) 0.0103(19) 0.0116(16) 0.0067(17)
C30 0.038(2) 0.037(2) 0.029(2) -0.0040(18) 0.0173(18) -0.0006(19)
C14A 0.041(3) 0.034(3) 0.048(3) -0.003(2) 0.023(2) 0.0016(19)
C34 0.024(2) 0.032(2) 0.029(2) -0.0050(17) 0.0012(16) 0.0039(16)
C56A 0.051(3) 0.039(3) 0.031(2) 0.002(2) 0.019(2) 0.002(2)
C47 0.025(2) 0.040(2) 0.0246(19) -0.0013(17) 0.0093(16) -0.0021(17)
C6 0.034(2) 0.037(3) 0.038(2) 0.0041(19) 0.0162(19) 0.0080(19)
F12 0.149(5) 0.090(4) 0.245(8) -0.109(5) 0.147(6) -0.054(4)
C8A 0.028(2) 0.036(2) 0.035(2) -0.0050(18) 0.0107(18) -0.0024(18)
C21 0.030(2) 0.032(2) 0.0230(19) -0.0001(15) 0.0100(16) -0.0009(16)
C18A 0.034(2) 0.040(3) 0.027(2) 0.0040(18) 0.0092(18) 0.0051(19)
F13 0.078(3) 0.150(6) 0.165(6) -0.021(4) 0.060(4) 0.058(4)
C18 0.028(2) 0.032(2) 0.035(2) -0.0096(18) 0.0156(18) -0.0035(17)
F13A 0.055(3) 0.065(4) 0.142(5) -0.015(3) 0.071(3) 0.001(3)
F14 0.094(3) 0.141(5) 0.122(4) -0.069(4) 0.076(3) -0.027(3)
C10A 0.026(2) 0.041(3) 0.030(2) -0.0042(18) 0.0104(17) 0.0047(18)
C46 0.0197(19) 0.046(3) 0.033(2) -0.0015(18) 0.0040(16) 0.0039(17)
C14 0.025(2) 0.034(2) 0.033(2) -0.0068(18) 0.0111(17) 0.0002(17)
C37A 0.028(2) 0.034(2) 0.027(2) -0.0012(17) -0.0010(17) 0.0055(17)
C5A 0.028(2) 0.037(2) 0.046(2) 0.005(2) 0.0106(18) 0.003(2)
C26A 0.034(2) 0.056(3) 0.025(2) 0.005(2) 0.0127(18) 0.004(2)
C33A 0.0198(18) 0.036(2) 0.0235(19) 0.0005(16) 0.0031(15) 0.0053(16)
C12A 0.0220(19) 0.039(2) 0.0212(18) 0.0011(16) 0.0057(15) 0.0078(17)
C10 0.031(2) 0.032(2) 0.031(2) -0.0026(17) 0.0136(17) -0.0055(17)
F17 0.101(4) 0.062(3) 0.045(2) 0.020(2) 0.045(3) 0.020(3)
C7 0.0222(19) 0.036(2) 0.029(2) -0.0002(17) 0.0079(16) -0.0027(16)
C56 0.043(3) 0.034(3) 0.028(2) 0.0016(18) 0.0132(19) -0.005(2)
C42A 0.030(3) 0.048(5) 0.018(3) 0.005(3) 0.008(3) 0.020(3)
C25 0.039(3) 0.069(4) 0.027(2) 0.017(2) 0.011(2) -0.003(2)
C33 0.0218(18) 0.027(2) 0.0240(19) -0.0008(15) 0.0053(15) 0.0017(15)
C52 0.022(2) 0.069(3) 0.026(2) -0.012(2) 0.0036(17) -0.004(2)
C30A 0.030(2) 0.031(2) 0.032(2) -0.0045(17) 0.0151(17) -0.0024(17)
C22A 0.027(2) 0.039(3) 0.033(2) 0.0074(18) 0.0121(18) 0.0114(18)
C57A 0.065(3) 0.055(3) 0.036(3) 0.008(2) 0.027(2) 0.013(3)
C8 0.028(2) 0.031(2) 0.036(2) -0.0035(17) 0.0116(17) -0.0064(17)
C15A 0.022(2) 0.039(3) 0.0205(18) -0.0002(16) 0.0036(15) 0.0046(17)
C50 0.020(2) 0.062(4) 0.042(3) -0.006(2) 0.0008(17) 0.006(2)
C36 0.0218(19) 0.039(2) 0.036(2) -0.0122(19) 0.0058(17) 0.0091(17)
C3A 0.028(2) 0.033(2) 0.033(2) 0.0010(18) 0.0110(17) 0.0010(17)
C36A 0.031(2) 0.034(2) 0.030(2) 0.0010(18) -0.0008(17) 0.0038(17)
C43 0.026(2) 0.031(2) 0.065(3) -0.002(2) 0.015(2) 0.0004(18)
C3 0.033(2) 0.035(3) 0.056(3) 0.001(2) 0.024(2) 0.0056(19)
C54 0.023(2) 0.083(4) 0.042(3) -0.018(3) 0.001(2) -0.006(2)
F12A 0.101(5) 0.061(4) 0.088(5) -0.031(4) 0.047(5) 0.011(4)
C32A 0.026(2) 0.035(2) 0.0240(19) 0.0001(17) 0.0031(16) 0.0036(17)
C20A 0.032(2) 0.060(3) 0.026(2) -0.013(2) 0.0104(18) -0.005(2)
C44 0.035(3) 0.051(3) 0.065(4) -0.021(3) 0.021(2) -0.009(2)
C38 0.024(2) 0.043(3) 0.041(3) -0.007(2) 0.0045(18) -0.0001(18)
C46A 0.020(3) 0.055(5) 0.012(3) 0.005(3) 0.011(2) 0.002(3)
C13 0.024(2) 0.032(2) 0.028(2) -0.0014(17) 0.0092(16) -0.0013(16)
C2 0.036(2) 0.034(2) 0.050(3) 0.009(2) 0.019(2) 0.000(2)
C21A 0.034(2) 0.048(3) 0.033(2) -0.011(2) 0.0173(19) -0.001(2)
C29A 0.0222(18) 0.032(2) 0.0238(19) -0.0014(16) 0.0064(15) 0.0033(15)
C42 0.027(2) 0.033(2) 0.040(2) -0.0003(19) 0.0140(18) 0.0015(17)
C13A 0.039(3) 0.042(3) 0.046(3) -0.001(2) 0.024(2) 0.008(2)
C9A 0.025(2) 0.042(3) 0.0249(19) -0.0055(17) 0.0060(16) 0.0004(18)
C31A 0.040(2) 0.044(3) 0.035(2) -0.002(2) 0.021(2) -0.001(2)
C40A 0.032(2) 0.039(3) 0.044(3) 0.002(2) 0.003(2) 0.0052(19)
C5 0.032(2) 0.035(2) 0.035(2) 0.0061(18) 0.0135(18) 0.0027(18)
C41 0.035(2) 0.041(3) 0.029(2) -0.0014(19) -0.0035(18) 0.008(2)
C35 0.029(2) 0.034(2) 0.037(2) -0.0079(19) -0.0003(18) 0.0071(18)
C6A 0.032(2) 0.041(3) 0.047(3) 0.012(2) 0.0085(19) 0.000(2)
C24A 0.034(2) 0.046(3) 0.034(2) 0.013(2) 0.0140(19) 0.009(2)
C47A 0.024(3) 0.044(5) 0.016(3) 0.008(3) 0.012(2) 0.004(3)
C53 0.031(2) 0.091(5) 0.049(3) -0.044(3) 0.011(2) -0.013(3)
C25A 0.038(3) 0.060(3) 0.029(2) 0.017(2) 0.013(2) 0.006(2)
C40 0.041(3) 0.031(2) 0.045(3) 0.003(2) -0.001(2) 0.004(2)
C39A 0.025(2) 0.031(2) 0.035(2) -0.0026(18) 0.0000(17) 0.0048(16)
C31 0.058(3) 0.062(4) 0.029(2) 0.004(2) 0.023(2) 0.018(3)
C19 0.033(2) 0.050(3) 0.022(2) -0.0106(19) 0.0115(17) -0.005(2)
C48 0.037(3) 0.108(5) 0.027(2) 0.006(3) -0.0008(19) -0.007(3)
C43A 0.023(2) 0.031(3) 0.026(3) -0.004(2) 0.009(2) -0.002(2)
C17A 0.030(2) 0.035(2) 0.029(2) -0.0028(18) 0.0161(18) 0.0039(18)
C41A 0.024(2) 0.043(3) 0.050(3) 0.000(2) -0.002(2) 0.0079(19)
F14A 0.067(3) 0.049(3) 0.130(5) 0.004(3) 0.049(3) 0.031(3)
C44A 0.029(3) 0.032(3) 0.047(4) -0.005(3) 0.018(3) 0.005(3)
C38A 0.041(2) 0.041(3) 0.026(2) -0.0019(19) -0.0081(18) 0.009(2)
C28A 0.0233(19) 0.030(2) 0.0224(19) 0.0004(16) 0.0085(15) 0.0023(16)
C26 0.028(2) 0.071(4) 0.026(2) 0.001(2) 0.0108(18) -0.008(2)
C37 0.027(2) 0.055(3) 0.042(3) -0.009(2) 0.0137(19) 0.004(2)
C1A 0.030(2) 0.057(3) 0.034(2) 0.006(2) 0.0115(18) -0.005(2)
C4A 0.0206(19) 0.035(2) 0.0250(19) -0.0030(16) 0.0034(15) -0.0007(16)
C19A 0.029(2) 0.060(3) 0.023(2) 0.001(2) 0.0066(17) 0.005(2)
C39 0.035(2) 0.041(3) 0.057(3) -0.014(2) -0.004(2) 0.014(2)
C16A 0.038(2) 0.037(3) 0.029(2) -0.0020(18) 0.0170(19) 0.0088(19)
C57 0.046(3) 0.042(3) 0.038(2) 0.003(2) 0.022(2) -0.001(2)
F15A 0.112(7) 0.049(4) 0.053(4) 0.015(3) 0.051(5) 0.037(4)
C27 0.023(2) 0.050(3) 0.026(2) -0.0016(19) 0.0091(16) -0.0034(19)
C48A 0.024(3) 0.049(4) 0.027(3) -0.004(3) 0.008(2) 0.001(3)
C49 0.039(3) 0.085(5) 0.054(4) 0.022(3) -0.006(3) 0.010(3)
C52A 0.034(7) 0.057(8) 0.029(5) -0.008(4) 0.008(4) 0.003(5)
C45A 0.049(4) 0.044(4) 0.085(5) -0.013(4) 0.046(4) 0.004(3)
C51A 0.023(3) 0.050(4) 0.029(3) -0.010(3) 0.010(2) 0.000(3)
F16A 0.107(6) 0.076(5) 0.102(6) -0.024(4) 0.084(5) -0.031(4)
C45 0.047(4) 0.086(5) 0.099(6) -0.050(4) 0.037(4) -0.011(3)
C2A 0.029(2) 0.043(3) 0.043(3) -0.002(2) 0.0157(19) 0.0012(19)
C54A 0.048(5) 0.051(6) 0.037(5) 0.001(4) -0.005(4) 0.007(4)
C55A 0.030(4) 0.081(7) 0.048(5) -0.028(5) -0.007(3) 0.007(4)
C53A 0.023(3) 0.054(4) 0.031(3) -0.008(3) 0.003(2) 0.003(3)
C49A 0.027(3) 0.051(5) 0.037(3) -0.009(3) 0.011(3) -0.005(3)
C50A 0.029(3) 0.055(5) 0.044(4) -0.012(3) 0.018(3) -0.008(3)
F35 0.038(6) 0.044(6) 0.053(6) 0.006(5) 0.021(6) 0.018(5)
F36 0.032(4) 0.034(4) 0.070(6) -0.022(4) 0.028(4) -0.008(3)
F37 0.043(6) 0.047(7) 0.055(6) -0.029(5) 0.025(5) -0.024(5)
F38 0.063(6) 0.041(5) 0.047(5) 0.004(4) 0.029(5) 0.007(5)
F39 0.035(5) 0.063(7) 0.066(7) -0.037(6) 0.023(5) -0.019(5)
F40 0.057(6) 0.071(7) 0.080(6) -0.030(6) 0.024(5) 0.016(6)
C115 0.028(5) 0.038(5) 0.039(5) -0.003(5) 0.013(4) 0.007(5)
F41 0.068(7) 0.083(8) 0.088(8) -0.044(6) 0.061(6) -0.031(6)
C116 0.034(5) 0.037(5) 0.045(5) -0.013(4) 0.027(4) -0.005(4)
C117 0.043(6) 0.047(7) 0.070(7) -0.024(6) 0.039(5) -0.002(5)
C118 0.024(6) 0.052(8) 0.020(6) 0.009(6) 0.005(5) 0.026(6)
F42 0.149(13) 0.064(8) 0.067(9) 0.042(7) 0.073(8) 0.038(8)
F43 0.092(7) 0.079(6) 0.062(6) -0.027(5) 0.039(5) -0.005(6)
F44 0.070(6) 0.112(10) 0.082(7) -0.012(7) 0.036(5) 0.018(6)
F45 0.098(14) 0.067(14) 0.052(12) -0.007(11) 0.025(11) -0.010(12)
F46 0.061(12) 0.054(12) 0.055(12) 0.008(10) 0.025(10) -0.002(11)
F47 0.077(14) 0.075(15) 0.077(13) -0.001(13) 0.034(12) 0.027(13)
C119 0.024(5) 0.058(6) 0.033(5) -0.005(5) 0.017(4) 0.001(5)
C120 0.027(5) 0.055(6) 0.040(5) -0.008(5) 0.009(4) -0.007(5)
C121 0.024(4) 0.055(6) 0.029(5) -0.001(5) 0.009(4) 0.003(5)
C122 0.034(7) 0.083(10) 0.036(7) -0.018(7) 0.002(6) 0.011(7)
C123 0.052(10) 0.077(13) 0.035(8) 0.018(8) 0.011(7) 0.017(9)
C124 0.022(8) 0.065(14) 0.038(10) -0.011(9) 0.013(8) 0.009(9)
C125 0.025(4) 0.054(6) 0.027(4) 0.000(5) 0.012(4) 0.004(5)
C126 0.026(4) 0.053(6) 0.025(4) -0.002(5) 0.012(4) 0.004(5)
C127 0.022(5) 0.060(7) 0.013(5) 0.017(5) 0.011(4) 0.002(5)
C128 0.025(5) 0.056(7) 0.018(5) 0.007(6) 0.010(4) -0.003(5)

loop_
_atom_type_symbol
_atom_type_description
_atom_type_scat_dispersion_real
_atom_type_scat_dispersion_imag
_atom_type_scat_source
C C 0.0181 0.0091 'International Tables Vol C Tables 4.2.6.8 and 6.1.1.4'
H H 0.0000 0.0000 'International Tables Vol C Tables 4.2.6.8 and 6.1.1.4'
F F 0.0727 0.0534 'International Tables Vol C Tables 4.2.6.8 and 6.1.1.4'
La La -1.4094 9.0376 'International Tables Vol C Tables 4.2.6.8 and 6.1.1.4'
N N 0.0311 0.0180 'International Tables Vol C Tables 4.2.6.8 and 6.1.1.4'
O O 0.0492 0.0322 'International Tables Vol C Tables 4.2.6.8 and 6.1.1.4'

loop_
_geom_angle_atom_site_label_1
_geom_angle_atom_site_label_2
_geom_angle_atom_site_label_3
_geom_angle
_geom_angle_site_symmetry_1
_geom_angle_site_symmetry_3
_geom_angle_publ_flag
O3 La1 N2 111.79(10) . . ?
O3 La1 N3 134.27(10) . . ?
O3 La1 N1 72.79(10) . . ?
O6 La1 O3 74.62(10) . . ?
O6 La1 O2 95.23(11) . . ?
O6 La1 N2 135.02(10) . . ?
O6 La1 O5 76.14(11) . . ?
O6 La1 O1 141.78(11) . . ?
O6 La1 O4 81.55(11) . . ?
O6 La1 N3 144.80(11) . . ?
O6 La1 N1 81.16(11) . . ?
O2 La1 O3 69.99(9) . . ?
O2 La1 N2 129.38(10) . . ?
O2 La1 O5 70.19(9) . . ?
O2 La1 O1 77.54(10) . . ?
O2 La1 O4 139.98(10) . . ?
O2 La1 N3 81.36(11) . . ?
O2 La1 N1 142.18(10) . . ?
O5 La1 O3 127.30(10) . . ?
O5 La1 N2 119.94(10) . . ?
O5 La1 O1 132.66(9) . . ?
O5 La1 N3 69.73(11) . . ?
O5 La1 N1 142.45(9) . . ?
O1 La1 O3 67.60(10) . . ?
O1 La1 N2 59.70(10) . . ?
O1 La1 N3 71.98(10) . . ?
O1 La1 N1 82.41(10) . . ?
O4 La1 O3 143.89(10) . . ?
O4 La1 N2 68.11(10) . . ?
O4 La1 O5 70.34(10) . . ?
O4 La1 O1 127.50(11) . . ?
O4 La1 N3 79.21(11) . . ?
O4 La1 N1 77.09(10) . . ?
N3 La1 N2 61.52(11) . . ?
N1 La1 N2 60.72(10) . . ?
N1 La1 N3 122.15(12) . . ?
N3A La2 N2A 61.08(11) . . ?
O1A La2 N3A 71.78(10) . . ?
O1A La2 N2A 60.11(10) . . ?
O1A La2 N1A 82.42(11) . . ?
O5A La2 N3A 68.50(11) . . ?
O5A La2 O1A 131.61(10) . . ?
O5A La2 O3A 126.85(11) . . ?
O5A La2 N2A 118.19(11) . . ?
O5A La2 N1A 143.12(10) . . ?
O4A La2 N3A 82.08(10) . . ?
O4A La2 O1A 129.34(12) . . ?
O4A La2 O5A 70.61(11) . . ?
O4A La2 O3A 139.01(10) . . ?
O4A La2 N2A 69.32(11) . . ?
O4A La2 N1A 76.17(11) . . ?
O2A La2 N3A 81.32(11) . . ?
O2A La2 O1A 75.75(11) . . ?
O2A La2 O5A 72.01(10) . . ?
O2A La2 O4A 142.46(10) . . ?
O2A La2 O3A 69.96(9) . . ?
O2A La2 N2A 128.23(10) . . ?
O2A La2 N1A 140.41(10) . . ?
O3A La2 N3A 137.19(10) . . ?
O3A La2 O1A 70.83(11) . . ?
O3A La2 N2A 114.34(11) . . ?
O3A La2 N1A 71.82(11) . . ?
O6A La2 N3A 143.48(11) . . ?
O6A La2 O1A 143.34(11) . . ?
O6A La2 O5A 76.13(11) . . ?
O6A La2 O4A 77.82(12) . . ?
O6A La2 O2A 96.54(12) . . ?
O6A La2 O3A 72.86(11) . . ?
O6A La2 N2A 134.97(11) . . ?
O6A La2 N1A 81.70(12) . . ?
N1A La2 N3A 122.49(13) . . ?
N1A La2 N2A 61.46(11) . . ?
C27A N3A La2 120.6(3) . . ?
C27A N3A C23A 117.9(4) . . ?
C23A N3A La2 121.2(3) . . ?
C15A O1A La2 127.1(3) . . ?
C33 O3 La1 132.1(3) . . ?
C56 O6 La1 157.7(3) . . ?
C28 O2 La1 138.2(3) . . ?
H8AA O8AW H8AB 104.5 . . ?
C47A O5A La2 134.7(5) . . ?
C128 O5A La2 129.4(9) . . ?
C42A O4A La2 132.1(4) . . ?
C118 O4A La2 140.5(7) . . ?
C28A O2A La2 137.1(3) . . ?
N2 N4 H4 120.8 . . ?
C15 N4 H4 120.8 . . ?
C15 N4 N2 118.3(4) . . ?
N4 N2 La1 110.9(2) . . ?
N4 N2 C16 109.4(3) . . ?
N4 N2 C22 107.1(3) . . ?
C16 N2 La1 111.3(2) . . ?
C16 N2 C22 109.4(3) . . ?
C22 N2 La1 108.6(3) . . ?
C47 O5 La1 133.3(3) . . ?
C32A O3A La2 133.2(3) . . ?
C15 O1 La1 128.2(3) . . ?
C56A O6A La2 153.6(3) . . ?
N2 C16 H16C 108.8 . . ?
N2 C16 H16D 108.8 . . ?
N2 C16 C17 113.8(3) . . ?
H16C C16 H16D 107.7 . . ?
C17 C16 H16C 108.8 . . ?
C17 C16 H16D 108.8 . . ?
C42 O4 La1 136.5(3) . . ?
N4A N2A La2 110.9(2) . . ?
N4A N2A C22A 107.4(3) . . ?
N4A N2A C16A 110.2(4) . . ?
C22A N2A La2 107.7(3) . . ?
C22A N2A C16A 109.7(3) . . ?
C16A N2A La2 110.9(3) . . ?
N3 C23 C24 122.1(5) . . ?
N3 C23 C22 115.8(4) . . ?
C24 C23 C22 121.9(5) . . ?
C3 C4 C7 122.9(4) . . ?
C3 C4 C5 118.2(4) . . ?
C5 C4 C7 118.7(4) . . ?
C11 C12 C15 124.0(4) . . ?
C11 C12 C13 118.4(4) . . ?
C13 C12 C15 117.3(4) . . ?
N1 C17 C16 118.4(4) . . ?
N1 C17 C18 121.6(4) . . ?
C18 C17 C16 119.7(4) . . ?
C18A N1A La2 118.7(3) . . ?
C18A N1A C17A 117.7(4) . . ?
C17A N1A La2 123.6(3) . . ?
C23 N3 La1 121.9(3) . . ?
C27 N3 La1 119.3(3) . . ?
C27 N3 C23 118.0(4) . . ?
C12 C11 H11 119.9 . . ?
C10 C11 C12 120.2(4) . . ?
C10 C11 H11 119.9 . . ?
O2 C28 C29 112.0(3) . . ?
O2 C28 C32 126.4(4) . . ?
C32 C28 C29 121.5(4) . . ?
N2A N4A H4A 120.5 . . ?
C15A N4A N2A 118.9(4) . . ?
C15A N4A H4A 120.5 . . ?
C17 N1 La1 123.4(3) . . ?
C17 N1 C21 118.8(4) . . ?
C21 N1 La1 117.4(3) . . ?
C10A C11A H11A 119.7 . . ?
C10A C11A C12A 120.7(5) . . ?
C12A C11A H11A 119.7 . . ?
N3A C27A H27A 118.5 . . ?
N3A C27A C26A 123.1(5) . . ?
C26A C27A H27A 118.5 . . ?
C14 C9 C8 123.0(4) . . ?
C10 C9 C14 117.7(4) . . ?
C10 C9 C8 119.2(4) . . ?
N4 C15 C12 118.1(4) . . ?
O1 C15 N4 121.8(4) . . ?
O1 C15 C12 120.1(4) . . ?
C23 C24 H24 120.3 . . ?
C23 C24 C25 119.4(5) . . ?
C25 C24 H24 120.3 . . ?
H35A C35A H35B 109.2 . . ?
C34A C35A H35A 111.2 . . ?
C34A C35A H35B 111.2 . . ?
C34A C35A C36A 102.6(4) . . ?
C36A C35A H35A 111.2 . . ?
C36A C35A H35B 111.2 . . ?
H8WA O8W H8WB 104.5 . . ?
H55D C55 H55E 109.5 . . ?
H55D C55 H55F 109.5 . . ?
H55E C55 H55F 109.5 . . ?
C51 C55 H55D 109.5 . . ?
C51 C55 H55E 109.5 . . ?
C51 C55 H55F 109.5 . . ?
C21 C20 H20 121.0 . . ?
C19 C20 H20 121.0 . . ?
C19 C20 C21 118.0(4) . . ?
F2 C29 C28 112.9(3) . . ?
F2 C29 C30 107.6(3) . . ?
F1 C29 F2 106.0(3) . . ?
F1 C29 C28 110.4(3) . . ?
F1 C29 C30 106.3(3) . . ?
C28 C29 C30 113.2(4) . . ?
C8A C7A H7A 116.4 . . ?
C8A C7A C4A 127.2(5) . . ?
C4A C7A H7A 116.4 . . ?
C6 C1 H1 120.2 . . ?
C2 C1 H1 120.2 . . ?
C2 C1 C6 119.7(4) . . ?
C28 C32 C33 122.7(4) . . ?
C28 C32 C36 132.9(4) . . ?
C33 C32 C36 104.3(3) . . ?
C35A C34A H34A 115.2 . . ?
C35A C34A C39A 102.5(4) . . ?
C33A C34A C35A 105.6(4) . . ?
C33A C34A H34A 115.2 . . ?
C33A C34A C39A 101.4(3) . . ?
C39A C34A H34A 115.2 . . ?
C55 C51 C52 112.7(4) . . ?
C55 C51 C50 114.0(4) . . ?
C55 C51 C54 108.4(5) . . ?
C50 C51 C52 93.3(4) . . ?
C54 C51 C52 113.7(4) . . ?
C54 C51 C50 114.4(4) . . ?
N2 C22 C23 112.0(4) . . ?
N2 C22 H22C 109.2 . . ?
N2 C22 H22D 109.2 . . ?
C23 C22 H22C 109.2 . . ?
C23 C22 H22D 109.2 . . ?
H22C C22 H22D 107.9 . . ?
N3A C23A C22A 116.7(4) . . ?
N3A C23A C24A 122.0(5) . . ?
C24A C23A C22A 121.3(5) . . ?
F3 C30 C29 108.3(3) . . ?
F3 C30 C31 106.3(4) . . ?
F4 C30 F3 108.2(4) . . ?
F4 C30 C29 109.9(4) . . ?
F4 C30 C31 107.1(4) . . ?
C31 C30 C29 116.6(4) . . ?
C13A C14A H14A 119.1 . . ?
C13A C14A C9A 121.8(5) . . ?
C9A C14A H14A 119.1 . . ?
C33 C34 C38 103.1(4) . . ?
C33 C34 C35 99.9(3) . . ?
C41 C34 C33 114.8(4) . . ?
C41 C34 C38 115.2(4) . . ?
C41 C34 C35 119.7(4) . . ?
C35 C34 C38 101.6(4) . . ?
O6A C56A C57A 115.4(5) . . ?
O7A C56A O6A 130.0(5) . . ?
O7A C56A C57A 114.5(5) . . ?
O5 C47 C46 128.7(4) . . ?
O5 C47 C52 124.2(4) . . ?
C46 C47 C52 107.1(4) . . ?
C1 C6 H6 119.9 . . ?
C1 C6 C5 120.3(4) . . ?
C5 C6 H6 119.9 . . ?
C7A C8A H8A 116.8 . . ?
C7A C8A C9A 126.5(5) . . ?
C9A C8A H8A 116.8 . . ?
N1 C21 C20 122.8(4) . . ?
N1 C21 H21 118.6 . . ?
C20 C21 H21 118.6 . . ?
N1A C18A H18A 118.2 . . ?
N1A C18A C19A 123.6(5) . . ?
C19A C18A H18A 118.2 . . ?
C17 C18 H18 120.4 . . ?
C19 C18 C17 119.2(4) . . ?
C19 C18 H18 120.4 . . ?
C11A C10A H10A 119.5 . . ?
C11A C10A C9A 121.0(4) . . ?
C9A C10A H10A 119.5 . . ?
C47 C46 C50 104.1(4) . . ?
C42 C46 C47 123.0(4) . . ?
C42 C46 C50 132.8(4) . . ?
C9 C14 H14 119.5 . . ?
C13 C14 C9 121.0(4) . . ?
C13 C14 H14 119.5 . . ?
C32A C37A C36A 103.2(3) . . ?
C32A C37A C39A 100.2(3) . . ?
C39A C37A C36A 102.0(4) . . ?
C38A C37A C36A 115.7(4) . . ?
C38A C37A C32A 113.8(4) . . ?
C38A C37A C39A 119.6(4) . . ?
C6A C5A H5A 119.5 . . ?
C6A C5A C4A 121.0(5) . . ?
C4A C5A H5A 119.5 . . ?
C27A C26A H26A 120.5 . . ?
C27A C26A C25A 119.0(5) . . ?
C25A C26A H26A 120.5 . . ?
C32A C33A C34A 104.4(3) . . ?
C28A C33A C34A 133.2(4) . . ?
C28A C33A C32A 122.4(4) . . ?
C11A C12A C15A 117.4(4) . . ?
C13A C12A C11A 118.7(4) . . ?
C13A C12A C15A 123.8(4) . . ?
C11 C10 C9 121.7(4) . . ?
C11 C10 H10 119.1 . . ?
C9 C10 H10 119.1 . . ?
C4 C7 H7 116.6 . . ?
C8 C7 C4 126.8(4) . . ?
C8 C7 H7 116.6 . . ?
O6 C56 C57 115.5(4) . . ?
O7 C56 O6 128.9(5) . . ?
O7 C56 C57 115.7(4) . . ?
O4A C42A C46A 129.4(7) . . ?
O4A C42A C43A 113.9(6) . . ?
C46A C42A C43A 116.5(7) . . ?
C24 C25 H25 120.8 . . ?
C26 C25 C24 118.5(5) . . ?
C26 C25 H25 120.8 . . ?
O3 C33 C32 128.6(4) . . ?
O3 C33 C34 124.3(4) . . ?
C32 C33 C34 107.0(3) . . ?
C47 C52 C51 99.5(3) . . ?
C47 C52 C48 103.8(4) . . ?
C53 C52 C51 119.0(5) . . ?
C53 C52 C47 115.2(4) . . ?
C53 C52 C48 114.9(5) . . ?
C48 C52 C51 102.0(4) . . ?
F4A C30A F3A 107.6(4) . . ?
F4A C30A C29A 109.7(4) . . ?
F4A C30A C31A 107.1(3) . . ?
F3A C30A C29A 108.4(3) . . ?
F3A C30A C31A 106.3(4) . . ?
C31A C30A C29A 117.3(4) . . ?
N2A C22A C23A 111.3(4) . . ?
N2A C22A H22A 109.4 . . ?
N2A C22A H22B 109.4 . . ?
C23A C22A H22A 109.4 . . ?
C23A C22A H22B 109.4 . . ?
H22A C22A H22B 108.0 . . ?
F17A C57A C56A 111.7(8) . . ?
F17A C57A F16A 97.9(8) . . ?
F15A C57A F17A 112.2(9) . . ?
F15A C57A C56A 116.8(5) . . ?
F15A C57A F16A 106.7(7) . . ?
F16A C57A C56A 109.7(5) . . ?
F42 C57A C56A 114.7(10) . . ?
F42 C57A F43 100.6(11) . . ?
F42 C57A F44 117.7(13) . . ?
F43 C57A C56A 106.8(6) . . ?
F44 C57A C56A 113.4(7) . . ?
F44 C57A F43 101.2(10) . . ?
C9 C8 H8 117.0 . . ?
C7 C8 C9 125.9(4) . . ?
C7 C8 H8 117.0 . . ?
O1A C15A N4A 121.3(4) . . ?
O1A C15A C12A 120.7(4) . . ?
N4A C15A C12A 117.9(4) . . ?
C51 C50 H50 114.9 . . ?
C46 C50 C51 101.8(4) . . ?
C46 C50 H50 114.9 . . ?
C46 C50 C49 105.8(4) . . ?
C49 C50 C51 102.8(5) . . ?
C49 C50 H50 114.9 . . ?
C32 C36 H36 115.3 . . ?
C32 C36 C35 101.4(3) . . ?
C32 C36 C37 105.5(4) . . ?
C35 C36 H36 115.3 . . ?
C35 C36 C37 102.2(4) . . ?
C37 C36 H36 115.3 . . ?
C4A C3A H3A 119.5 . . ?
C2A C3A H3A 119.5 . . ?
C2A C3A C4A 121.0(4) . . ?
C35A C36A C37A 104.0(4) . . ?
C35A C36A H36A 111.0 . . ?
C35A C36A H36B 111.0 . . ?
C37A C36A H36A 111.0 . . ?
C37A C36A H36B 111.0 . . ?
H36A C36A H36B 109.0 . . ?
F8 C43 F9 105.0(4) . . ?
F8 C43 C44 107.8(5) . . ?
F8 C43 C42 110.5(4) . . ?
F9 C43 C44 106.8(4) . . ?
F9 C43 C42 112.4(4) . . ?
C44 C43 C42 113.9(4) . . ?
C4 C3 H3 119.6 . . ?
C4 C3 C2 120.8(4) . . ?
C2 C3 H3 119.6 . . ?
C51 C54 H54D 109.5 . . ?
C51 C54 H54E 109.5 . . ?
C51 C54 H54F 109.5 . . ?
H54D C54 H54E 109.5 . . ?
H54D C54 H54F 109.5 . . ?
H54E C54 H54F 109.5 . . ?
O3A C32A C37A 123.9(4) . . ?
O3A C32A C33A 129.1(4) . . ?
C33A C32A C37A 107.0(4) . . ?
C21A C20A H20A 120.6 . . ?
C19A C20A H20A 120.6 . . ?
C19A C20A C21A 118.9(4) . . ?
F11 C44 F10 106.7(6) . . ?
F11 C44 C43 109.7(4) . . ?
F11 C44 C45 108.0(5) . . ?
F10 C44 C43 107.4(4) . . ?
F10 C44 C45 107.9(5) . . ?
C43 C44 C45 116.7(6) . . ?
C34 C38 H38D 110.9 . . ?
C34 C38 H38E 110.9 . . ?
H38D C38 H38E 108.9 . . ?
C37 C38 C34 104.5(4) . . ?
C37 C38 H38D 110.9 . . ?
C37 C38 H38E 110.9 . . ?
C42A C46A C47A 120.9(7) . . ?
C42A C46A C51A 136.1(7) . . ?
C47A C46A C51A 103.0(6) . . ?
C12 C13 H13 119.5 . . ?
C14 C13 C12 121.1(4) . . ?
C14 C13 H13 119.5 . . ?
C1 C2 C3 120.1(5) . . ?
C1 C2 H2 119.9 . . ?
C3 C2 H2 119.9 . . ?
C20A C21A H21A 120.3 . . ?
C20A C21A C17A 119.3(5) . . ?
C17A C21A H21A 120.3 . . ?
F1A C29A C30A 106.6(3) . . ?
F1A C29A C28A 110.4(3) . . ?
F2A C29A F1A 106.5(3) . . ?
F2A C29A C30A 107.0(3) . . ?
F2A C29A C28A 112.8(3) . . ?
C28A C29A C30A 113.1(4) . . ?
O4 C42 C46 127.3(4) . . ?
O4 C42 C43 113.3(4) . . ?
C46 C42 C43 119.4(4) . . ?
C14A C13A C12A 120.2(4) . . ?
C14A C13A H13A 119.9 . . ?
C12A C13A H13A 119.9 . . ?
C14A C9A C8A 119.1(4) . . ?
C14A C9A C10A 117.6(4) . . ?
C10A C9A C8A 123.2(4) . . ?
F6A C31A C30A 109.4(4) . . ?
F5A C31A F6A 106.8(4) . . ?
F5A C31A F7A 110.5(4) . . ?
F5A C31A C30A 113.0(4) . . ?
F7A C31A F6A 106.4(4) . . ?
F7A C31A C30A 110.4(4) . . ?
H40A C40A H40B 109.5 . . ?
H40A C40A H40C 109.5 . . ?
H40B C40A H40C 109.5 . . ?
C39A C40A H40A 109.5 . . ?
C39A C40A H40B 109.5 . . ?
C39A C40A H40C 109.5 . . ?
C4 C5 C6 120.8(4) . . ?
C4 C5 H5 119.6 . . ?
C6 C5 H5 119.6 . . ?
C34 C41 H41D 109.5 . . ?
C34 C41 H41E 109.5 . . ?
C34 C41 H41F 109.5 . . ?
H41D C41 H41E 109.5 . . ?
H41D C41 H41F 109.5 . . ?
H41E C41 H41F 109.5 . . ?
C36 C35 C34 94.1(4) . . ?
C40 C35 C34 113.0(4) . . ?
C40 C35 C36 113.8(4) . . ?
C40 C35 C39 108.2(4) . . ?
C39 C35 C34 113.8(4) . . ?
C39 C35 C36 113.6(4) . . ?
C5A C6A H6A 119.8 . . ?
C1A C6A C5A 120.4(5) . . ?
C1A C6A H6A 119.8 . . ?
C23A C24A H24A 120.6 . . ?
C25A C24A C23A 118.9(5) . . ?
C25A C24A H24A 120.6 . . ?
O5A C47A C46A 128.6(8) . . ?
O5A C47A C48A 122.8(7) . . ?
C46A C47A C48A 108.6(6) . . ?
C52 C53 H53A 109.5 . . ?
C52 C53 H53B 109.5 . . ?
C52 C53 H53C 109.5 . . ?
H53A C53 H53B 109.5 . . ?
H53A C53 H53C 109.5 . . ?
H53B C53 H53C 109.5 . . ?
C26A C25A H25A 120.5 . . ?
C24A C25A C26A 119.0(4) . . ?
C24A C25A H25A 120.5 . . ?
C35 C40 H40D 109.5 . . ?
C35 C40 H40E 109.5 . . ?
C35 C40 H40F 109.5 . . ?
H40D C40 H40E 109.5 . . ?
H40D C40 H40F 109.5 . . ?
H40E C40 H40F 109.5 . . ?
C34A C39A C37A 93.7(3) . . ?
C40A C39A C34A 113.9(4) . . ?
C40A C39A C37A 113.1(4) . . ?
C40A C39A C41A 108.4(4) . . ?
C41A C39A C34A 113.4(4) . . ?
C41A C39A C37A 113.9(4) . . ?
F7 C31 F5 108.5(5) . . ?
F7 C31 F6 108.5(5) . . ?
F7 C31 C30 110.7(5) . . ?
F5 C31 C30 112.1(4) . . ?
F6 C31 F5 105.7(5) . . ?
F6 C31 C30 111.1(4) . . ?
C20 C19 H19 120.2 . . ?
C18 C19 C20 119.5(4) . . ?
C18 C19 H19 120.2 . . ?
C52 C48 H48A 110.8 . . ?
C52 C48 H48B 110.8 . . ?
H48A C48 H48B 108.8 . . ?
C49 C48 C52 105.0(4) . . ?
C49 C48 H48A 110.8 . . ?
C49 C48 H48B 110.8 . . ?
F8A C43A F9A 106.7(5) . . ?
F8A C43A C42A 107.9(5) . . ?
F8A C43A C44A 107.5(6) . . ?
F9A C43A C42A 112.4(6) . . ?
F9A C43A C44A 107.7(5) . . ?
C44A C43A C42A 114.3(6) . . ?
N1A C17A C21A 121.9(5) . . ?
N1A C17A C16A 117.3(4) . . ?
C21A C17A C16A 120.5(4) . . ?
C39A C41A H41A 109.5 . . ?
C39A C41A H41B 109.5 . . ?
C39A C41A H41C 109.5 . . ?
H41A C41A H41B 109.5 . . ?
H41A C41A H41C 109.5 . . ?
H41B C41A H41C 109.5 . . ?
F10A C44A F11A 108.7(8) . . ?
F10A C44A C43A 109.4(6) . . ?
F10A C44A C45A 106.0(6) . . ?
F11A C44A C43A 109.5(6) . . ?
F11A C44A C45A 106.1(6) . . ?
C43A C44A C45A 116.8(7) . . ?
C37A C38A H38A 109.5 . . ?
C37A C38A H38B 109.5 . . ?
C37A C38A H38C 109.5 . . ?
H38A C38A H38B 109.5 . . ?
H38A C38A H38C 109.5 . . ?
H38B C38A H38C 109.5 . . ?
O2A C28A C33A 126.6(4) . . ?
O2A C28A C29A 112.9(3) . . ?
C33A C28A C29A 120.5(4) . . ?
C25 C26 H26 120.5 . . ?
C25 C26 C27 119.0(5) . . ?
C27 C26 H26 120.5 . . ?
C36 C37 H37A 111.3 . . ?
C36 C37 H37B 111.3 . . ?
C38 C37 C36 102.5(4) . . ?
C38 C37 H37A 111.3 . . ?
C38 C37 H37B 111.3 . . ?
H37A C37 H37B 109.2 . . ?
C6A C1A H1A 120.2 . . ?
C2A C1A C6A 119.6(4) . . ?
C2A C1A H1A 120.2 . . ?
C5A C4A C7A 123.0(4) . . ?
C3A C4A C7A 119.2(4) . . ?
C3A C4A C5A 117.7(4) . . ?
C18A C19A C20A 118.6(5) . . ?
C18A C19A H19A 120.7 . . ?
C20A C19A H19A 120.7 . . ?
C35 C39 H39A 109.5 . . ?
C35 C39 H39B 109.5 . . ?
C35 C39 H39C 109.5 . . ?
H39A C39 H39B 109.5 . . ?
H39A C39 H39C 109.5 . . ?
H39B C39 H39C 109.5 . . ?
N2A C16A C17A 113.6(4) . . ?
N2A C16A H16A 108.8 . . ?
N2A C16A H16B 108.8 . . ?
C17A C16A H16A 108.8 . . ?
C17A C16A H16B 108.8 . . ?
H16A C16A H16B 107.7 . . ?
F16 C57 F15 105.7(5) . . ?
F16 C57 C56 110.8(5) . . ?
F15 C57 C56 113.1(4) . . ?
F17 C57 F16 108.6(5) . . ?
F17 C57 F15 105.2(5) . . ?
F17 C57 C56 113.0(5) . . ?
F45 C57 C56 112.2(16) . . ?
F45 C57 F46 102(2) . . ?
F46 C57 C56 106.0(14) . . ?
F47 C57 C56 113.5(19) . . ?
F47 C57 F45 116(3) . . ?
F47 C57 F46 106(3) . . ?
N3 C27 C26 122.8(5) . . ?
N3 C27 H27 118.6 . . ?
C26 C27 H27 118.6 . . ?
C47A C48A C53A 99.8(7) . . ?
C47A C48A C49A 103.1(7) . . ?
C52A C48A C47A 114.2(10) . . ?
C52A C48A C53A 120.1(9) . . ?
C52A C48A C49A 114.8(10) . . ?
C49A C48A C53A 102.4(7) . . ?
C50 C49 H49C 111.4 . . ?
C50 C49 H49D 111.4 . . ?
C48 C49 C50 101.7(5) . . ?
C48 C49 H49C 111.4 . . ?
C48 C49 H49D 111.4 . . ?
H49C C49 H49D 109.3 . . ?
C48A C52A H52A 109.5 . . ?
C48A C52A H52B 109.5 . . ?
C48A C52A H52C 109.5 . . ?
H52A C52A H52B 109.5 . . ?
H52A C52A H52C 109.5 . . ?
H52B C52A H52C 109.5 . . ?
F13A C45A C44A 111.7(6) . . ?
F12A C45A F13A 105.9(8) . . ?
F12A C45A C44A 111.8(7) . . ?
F14A C45A F13A 108.8(7) . . ?
F14A C45A F12A 108.6(7) . . ?
F14A C45A C44A 110.0(7) . . ?
C46A C51A H51A 115.0 . . ?
C46A C51A C53A 102.3(6) . . ?
C46A C51A C50A 106.2(7) . . ?
C53A C51A H51A 115.0 . . ?
C53A C51A C50A 101.9(7) . . ?
C50A C51A H51A 115.0 . . ?
F12 C45 F14 106.6(7) . . ?
F12 C45 C44 111.2(5) . . ?
F13 C45 F12 115.2(9) . . ?
F13 C45 F14 103.2(6) . . ?
F13 C45 C44 110.4(6) . . ?
F14 C45 C44 109.7(7) . . ?
C3A C2A H2A 119.8 . . ?
C1A C2A C3A 120.4(5) . . ?
C1A C2A H2A 119.8 . . ?
H54A C54A H54B 109.5 . . ?
H54A C54A H54C 109.5 . . ?
H54B C54A H54C 109.5 . . ?
C53A C54A H54A 109.5 . . ?
C53A C54A H54B 109.5 . . ?
C53A C54A H54C 109.5 . . ?
H55A C55A H55B 109.5 . . ?
H55A C55A H55C 109.5 . . ?
H55B C55A H55C 109.5 . . ?
C53A C55A H55A 109.5 . . ?
C53A C55A H55B 109.5 . . ?
C53A C55A H55C 109.5 . . ?
C51A C53A C48A 93.1(6) . . ?
C51A C53A C55A 114.0(7) . . ?
C54A C53A C48A 113.7(7) . . ?
C54A C53A C51A 112.9(8) . . ?
C54A C53A C55A 108.7(8) . . ?
C55A C53A C48A 113.9(8) . . ?
C48A C49A H49A 110.9 . . ?
C48A C49A H49B 110.9 . . ?
C48A C49A C50A 104.1(8) . . ?
H49A C49A H49B 109.0 . . ?
C50A C49A H49A 110.9 . . ?
C50A C49A H49B 110.9 . . ?
C51A C50A H50A 111.3 . . ?
C51A C50A H50B 111.3 . . ?
C49A C50A C51A 102.4(6) . . ?
C49A C50A H50A 111.3 . . ?
C49A C50A H50B 111.3 . . ?
H50A C50A H50B 109.2 . . ?
F35 C115 F36 104.4(12) . . ?
F35 C115 C116 107.1(11) . . ?
F35 C115 C118 110.2(12) . . ?
F36 C115 C116 104.7(10) . . ?
F36 C115 C118 116.0(11) . . ?
C116 C115 C118 113.8(14) . . ?
F37 C116 C115 106.0(11) . . ?
F37 C116 C117 105.6(10) . . ?
F38 C116 F37 111.2(13) . . ?
F38 C116 C115 107.1(11) . . ?
F38 C116 C117 108.7(10) . . ?
C117 C116 C115 118.3(11) . . ?
F39 C117 F40 105.5(12) . . ?
F39 C117 F41 106.5(11) . . ?
F39 C117 C116 110.1(11) . . ?
F40 C117 F41 111.8(13) . . ?
F40 C117 C116 113.2(11) . . ?
F41 C117 C116 109.6(10) . . ?
O4A C118 C115 109.3(11) . . ?
O4A C118 C127 119.3(13) . . ?
C127 C118 C115 130.3(14) . . ?
H11B C119 H11C 109.2 . . ?
C120 C119 H11B 111.3 . . ?
C120 C119 H11C 111.3 . . ?
C120 C119 C126 102.6(11) . . ?
C126 C119 H11B 111.3 . . ?
C126 C119 H11C 111.3 . . ?
C119 C120 H12A 110.6 . . ?
C119 C120 H12B 110.6 . . ?
H12A C120 H12B 108.7 . . ?
C125 C120 C119 105.9(14) . . ?
C125 C120 H12A 110.6 . . ?
C125 C120 H12B 110.6 . . ?
C122 C121 C123 109.4(15) . . ?
C122 C121 C125 112.5(16) . . ?
C122 C121 C126 113.0(12) . . ?
C123 C121 C125 114.6(13) . . ?
C126 C121 C123 111.9(15) . . ?
C126 C121 C125 95.0(12) . . ?
C121 C122 H12C 109.5 . . ?
C121 C122 H12D 109.5 . . ?
C121 C122 H12E 109.5 . . ?
H12C C122 H12D 109.5 . . ?
H12C C122 H12E 109.5 . . ?
H12D C122 H12E 109.5 . . ?
C121 C123 H12F 109.5 . . ?
C121 C123 H12G 109.5 . . ?
C121 C123 H12H 109.5 . . ?
H12F C123 H12G 109.5 . . ?
H12F C123 H12H 109.5 . . ?
H12G C123 H12H 109.5 . . ?
H12I C124 H12J 109.5 . . ?
H12I C124 H12K 109.5 . . ?
H12J C124 H12K 109.5 . . ?
C125 C124 H12I 109.5 . . ?
C125 C124 H12J 109.5 . . ?
C125 C124 H12K 109.5 . . ?
C120 C125 C121 102.1(13) . . ?
C124 C125 C120 119.5(19) . . ?
C124 C125 C121 114.6(16) . . ?
C128 C125 C120 103.3(14) . . ?
C128 C125 C121 99.5(13) . . ?
C128 C125 C124 115.1(18) . . ?
C119 C126 H126 116.9 . . ?
C121 C126 C119 102.7(13) . . ?
C121 C126 H126 116.9 . . ?
C127 C126 C119 103.2(12) . . ?
C127 C126 C121 97.4(9) . . ?
C127 C126 H126 116.9 . . ?
C118 C127 C126 123.1(14) . . ?
C118 C127 C128 127.7(14) . . ?
C128 C127 C126 109.2(11) . . ?
O5A C128 C125 123.6(14) . . ?
O5A C128 C127 131.5(15) . . ?
C127 C128 C125 104.4(12) . . ?

loop_
_geom_bond_atom_site_label_1
_geom_bond_atom_site_label_2
_geom_bond_distance
_geom_bond_site_symmetry_2
_geom_bond_publ_flag
La1 O3 2.549(3) . ?
La1 O6 2.428(3) . ?
La1 O2 2.436(3) . ?
La1 N2 2.853(4) . ?
La1 O5 2.533(3) . ?
La1 O1 2.535(3) . ?
La1 O4 2.479(3) . ?
La1 N3 2.718(4) . ?
La1 N1 2.697(3) . ?
La2 N3A 2.719(4) . ?
La2 O1A 2.538(3) . ?
La2 O5A 2.499(3) . ?
La2 O4A 2.485(3) . ?
La2 O2A 2.459(3) . ?
La2 O3A 2.529(3) . ?
La2 O6A 2.442(3) . ?
La2 N2A 2.839(4) . ?
La2 N1A 2.681(4) . ?
F1A C29A 1.357(5) . ?
F2A C29A 1.355(5) . ?
F2 C29 1.354(5) . ?
N3A C27A 1.340(6) . ?
N3A C23A 1.345(7) . ?
F1 C29 1.354(5) . ?
O1A C15A 1.244(6) . ?
O3 C33 1.250(5) . ?
F4A C30A 1.342(5) . ?
F3A C30A 1.355(5) . ?
O6 C56 1.256(6) . ?
F3 C30 1.350(6) . ?
O2 C28 1.288(5) . ?
O8AW H8AA 0.8700 . ?
O8AW H8AB 0.8683 . ?
O5A C47A 1.255(9) . ?
O5A C128 1.255(15) . ?
O4A C42A 1.292(9) . ?
O4A C118 1.305(16) . ?
F11 C44 1.333(7) . ?
F16 C57 1.331(7) . ?
F8 C43 1.346(6) . ?
F9 C43 1.367(6) . ?
F6A C31A 1.327(6) . ?
O2A C28A 1.284(5) . ?
N4 H4 0.8800 . ?
N4 N2 1.431(5) . ?
N4 C15 1.345(5) . ?
N2 C16 1.473(5) . ?
N2 C22 1.490(5) . ?
F5A C31A 1.301(6) . ?
O5 C47 1.247(5) . ?
F8A C43A 1.348(7) . ?
O3A C32A 1.238(5) . ?
F7 C31 1.324(6) . ?
O1 C15 1.238(5) . ?
F4 C30 1.329(6) . ?
F7A C31A 1.313(6) . ?
O6A C56A 1.237(6) . ?
C16 H16C 0.9900 . ?
C16 H16D 0.9900 . ?
C16 C17 1.509(6) . ?
O4 C42 1.275(5) . ?
F15 C57 1.344(7) . ?
N2A N4A 1.428(5) . ?
N2A C22A 1.487(6) . ?
N2A C16A 1.488(5) . ?
C23 N3 1.353(6) . ?
C23 C24 1.380(6) . ?
C23 C22 1.511(6) . ?
F9A C43A 1.374(8) . ?
C4 C7 1.477(6) . ?
C4 C3 1.383(7) . ?
C4 C5 1.385(6) . ?
C12 C11 1.399(6) . ?
C12 C15 1.492(5) . ?
C12 C13 1.400(6) . ?
C17 N1 1.336(6) . ?
C17 C18 1.392(6) . ?
N1A C18A 1.346(6) . ?
N1A C17A 1.349(6) . ?
O7A C56A 1.214(7) . ?
N3 C27 1.340(6) . ?
C11 H11 0.9500 . ?
C11 C10 1.386(6) . ?
C28 C29 1.534(5) . ?
C28 C32 1.363(6) . ?
N4A H4A 0.8800 . ?
N4A C15A 1.345(6) . ?
N1 C21 1.342(5) . ?
C11A H11A 0.9500 . ?
C11A C10A 1.385(6) . ?
C11A C12A 1.399(6) . ?
F5 C31 1.330(8) . ?
F10A C44A 1.331(9) . ?
F10 C44 1.334(7) . ?
F17A C57A 1.332(11) . ?
C27A H27A 0.9500 . ?
C27A C26A 1.374(6) . ?
F6 C31 1.325(6) . ?
O7 C56 1.225(6) . ?
C9 C14 1.400(7) . ?
C9 C10 1.396(6) . ?
C9 C8 1.466(6) . ?
C24 H24 0.9500 . ?
C24 C25 1.390(8) . ?
C35A H35A 0.9900 . ?
C35A H35B 0.9900 . ?
C35A C34A 1.543(7) . ?
C35A C36A 1.555(6) . ?
O8W H8WA 0.8695 . ?
O8W H8WB 0.8698 . ?
C55 H55D 0.9800 . ?
C55 H55E 0.9800 . ?
C55 H55F 0.9800 . ?
C55 C51 1.522(8) . ?
C20 H20 0.9500 . ?
C20 C21 1.386(6) . ?
C20 C19 1.383(7) . ?
C29 C30 1.552(6) . ?
C7A H7A 0.9500 . ?
C7A C8A 1.326(6) . ?
C7A C4A 1.467(6) . ?
C1 H1 0.9500 . ?
C1 C6 1.373(7) . ?
C1 C2 1.373(7) . ?
F11A C44A 1.353(10) . ?
C32 C33 1.449(6) . ?
C32 C36 1.537(5) . ?
C34A H34A 1.0000 . ?
C34A C33A 1.535(6) . ?
C34A C39A 1.552(6) . ?
C51 C52 1.558(6) . ?
C51 C50 1.550(8) . ?
C51 C54 1.529(6) . ?
C22 H22C 0.9900 . ?
C22 H22D 0.9900 . ?
C23A C22A 1.499(6) . ?
C23A C24A 1.399(6) . ?
C30 C31 1.522(6) . ?
C14A H14A 0.9500 . ?
C14A C13A 1.381(7) . ?
C14A C9A 1.398(6) . ?
C34 C33 1.519(5) . ?
C34 C38 1.564(7) . ?
C34 C41 1.507(6) . ?
C34 C35 1.563(6) . ?
C56A C57A 1.547(7) . ?
C47 C46 1.442(6) . ?
C47 C52 1.516(6) . ?
C6 H6 0.9500 . ?
C6 C5 1.388(6) . ?
F12 C45 1.293(9) . ?
C8A H8A 0.9500 . ?
C8A C9A 1.468(6) . ?
C21 H21 0.9500 . ?
C18A H18A 0.9500 . ?
C18A C19A 1.374(7) . ?
F13 C45 1.275(10) . ?
C18 H18 0.9500 . ?
C18 C19 1.379(7) . ?
F13A C45A 1.319(7) . ?
F14 C45 1.329(11) . ?
C10A H10A 0.9500 . ?
C10A C9A 1.399(7) . ?
C46 C50 1.527(6) . ?
C46 C42 1.368(7) . ?
C14 H14 0.9500 . ?
C14 C13 1.380(6) . ?
C37A C36A 1.559(6) . ?
C37A C32A 1.525(6) . ?
C37A C39A 1.558(7) . ?
C37A C38A 1.512(6) . ?
C5A H5A 0.9500 . ?
C5A C6A 1.384(7) . ?
C5A C4A 1.397(7) . ?
C26A H26A 0.9500 . ?
C26A C25A 1.378(8) . ?
C33A C32A 1.444(6) . ?
C33A C28A 1.368(6) . ?
C12A C15A 1.488(6) . ?
C12A C13A 1.393(7) . ?
C10 H10 0.9500 . ?
F17 C57 1.306(6) . ?
C7 H7 0.9500 . ?
C7 C8 1.326(6) . ?
C56 C57 1.536(7) . ?
C42A C46A 1.385(10) . ?
C42A C43A 1.548(10) . ?
C25 H25 0.9500 . ?
C25 C26 1.382(9) . ?
C52 C53 1.508(8) . ?
C52 C48 1.549(9) . ?
C30A C29A 1.546(6) . ?
C30A C31A 1.543(6) . ?
C22A H22A 0.9900 . ?
C22A H22B 0.9900 . ?
C57A F15A 1.233(8) . ?
C57A F16A 1.388(9) . ?
C57A F42 1.197(14) . ?
C57A F43 1.474(12) . ?
C57A F44 1.254(12) . ?
C8 H8 0.9500 . ?
C50 H50 1.0000 . ?
C50 C49 1.545(8) . ?
C36 H36 1.0000 . ?
C36 C35 1.545(7) . ?
C36 C37 1.550(7) . ?
C3A H3A 0.9500 . ?
C3A C4A 1.394(6) . ?
C3A C2A 1.389(6) . ?
C36A H36A 0.9900 . ?
C36A H36B 0.9900 . ?
C43 C44 1.526(8) . ?
C43 C42 1.549(6) . ?
C3 H3 0.9500 . ?
C3 C2 1.393(6) . ?
C54 H54D 0.9800 . ?
C54 H54E 0.9800 . ?
C54 H54F 0.9800 . ?
F12A C45A 1.319(8) . ?
C20A H20A 0.9500 . ?
C20A C21A 1.388(8) . ?
C20A C19A 1.380(8) . ?
C44 C45 1.531(8) . ?
C38 H38D 0.9900 . ?
C38 H38E 0.9900 . ?
C38 C37 1.545(7) . ?
C46A C47A 1.428(10) . ?
C46A C51A 1.529(10) . ?
C13 H13 0.9500 . ?
C2 H2 0.9500 . ?
C21A H21A 0.9500 . ?
C21A C17A 1.388(7) . ?
C29A C28A 1.528(5) . ?
C13A H13A 0.9500 . ?
C40A H40A 0.9800 . ?
C40A H40B 0.9800 . ?
C40A H40C 0.9800 . ?
C40A C39A 1.530(7) . ?
C5 H5 0.9500 . ?
C41 H41D 0.9800 . ?
C41 H41E 0.9800 . ?
C41 H41F 0.9800 . ?
C35 C40 1.519(7) . ?
C35 C39 1.537(6) . ?
C6A H6A 0.9500 . ?
C6A C1A 1.379(8) . ?
C24A H24A 0.9500 . ?
C24A C25A 1.377(8) . ?
C47A C48A 1.524(10) . ?
C53 H53A 0.9800 . ?
C53 H53B 0.9800 . ?
C53 H53C 0.9800 . ?
C25A H25A 0.9500 . ?
C40 H40D 0.9800 . ?
C40 H40E 0.9800 . ?
C40 H40F 0.9800 . ?
C39A C41A 1.541(6) . ?
C19 H19 0.9500 . ?
C48 H48A 0.9900 . ?
C48 H48B 0.9900 . ?
C48 C49 1.544(10) . ?
C43A C44A 1.531(10) . ?
C17A C16A 1.498(6) . ?
C41A H41A 0.9800 . ?
C41A H41B 0.9800 . ?
C41A H41C 0.9800 . ?
F14A C45A 1.318(8) . ?
C44A C45A 1.550(10) . ?
C38A H38A 0.9800 . ?
C38A H38B 0.9800 . ?
C38A H38C 0.9800 . ?
C26 H26 0.9500 . ?
C26 C27 1.386(7) . ?
C37 H37A 0.9900 . ?
C37 H37B 0.9900 . ?
C1A H1A 0.9500 . ?
C1A C2A 1.374(8) . ?
C19A H19A 0.9500 . ?
C39 H39A 0.9800 . ?
C39 H39B 0.9800 . ?
C39 H39C 0.9800 . ?
C16A H16A 0.9900 . ?
C16A H16B 0.9900 . ?
C57 F45 1.30(2) . ?
C57 F46 1.37(2) . ?
C57 F47 1.29(2) . ?
C27 H27 0.9500 . ?
C48A C52A 1.507(12) . ?
C48A C53A 1.566(11) . ?
C48A C49A 1.541(12) . ?
C49 H49C 0.9900 . ?
C49 H49D 0.9900 . ?
C52A H52A 0.9800 . ?
C52A H52B 0.9800 . ?
C52A H52C 0.9800 . ?
C51A H51A 1.0000 . ?
C51A C53A 1.543(10) . ?
C51A C50A 1.574(13) . ?
C2A H2A 0.9500 . ?
C54A H54A 0.9800 . ?
C54A H54B 0.9800 . ?
C54A H54C 0.9800 . ?
C54A C53A 1.515(14) . ?
C55A H55A 0.9800 . ?
C55A H55B 0.9800 . ?
C55A H55C 0.9800 . ?
C55A C53A 1.548(10) . ?
C49A H49A 0.9900 . ?
C49A H49B 0.9900 . ?
C49A C50A 1.544(11) . ?
C50A H50A 0.9900 . ?
C50A H50B 0.9900 . ?
F35 C115 1.380(16) . ?
F36 C115 1.398(15) . ?
F37 C116 1.339(16) . ?
F38 C116 1.336(16) . ?
F39 C117 1.314(11) . ?
F40 C117 1.315(11) . ?
C115 C116 1.544(16) . ?
C115 C118 1.567(17) . ?
F41 C117 1.318(10) . ?
C116 C117 1.533(16) . ?
C118 C127 1.328(18) . ?
C119 H11B 0.9900 . ?
C119 H11C 0.9900 . ?
C119 C120 1.539(19) . ?
C119 C126 1.56(2) . ?
C120 H12A 0.9900 . ?
C120 H12B 0.9900 . ?
C120 C125 1.525(19) . ?
C121 C122 1.534(17) . ?
C121 C123 1.54(2) . ?
C121 C125 1.58(2) . ?
C121 C126 1.535(16) . ?
C122 H12C 0.9800 . ?
C122 H12D 0.9800 . ?
C122 H12E 0.9800 . ?
C123 H12F 0.9800 . ?
C123 H12G 0.9800 . ?
C123 H12H 0.9800 . ?
C124 H12I 0.9800 . ?
C124 H12J 0.9800 . ?
C124 H12K 0.9800 . ?
C124 C125 1.512(18) . ?
C125 C128 1.501(18) . ?
C126 H126 1.0000 . ?
C126 C127 1.521(16) . ?
C127 C128 1.424(18) . ?

loop_
_geom_hbond_atom_site_label_D
_geom_hbond_atom_site_label_H
_geom_hbond_atom_site_label_A
_geom_hbond_distance_DH
_geom_hbond_distance_HA
_geom_hbond_distance_DA
_geom_hbond_angle_DHA
_geom_hbond_site_symmetry_A
O8AW H8AB O7A 0.87 1.88 2.746(5) 171.2 .
N4 H4 O8W 0.88 2.13 2.859(5) 139.5 4_557
N4A H4A O8AW 0.88 2.14 2.879(5) 141.1 4_546
O8W H8WA O7 0.87 1.92 2.750(5) 159.2 .

loop_
_geom_torsion_atom_site_label_1
_geom_torsion_atom_site_label_2
_geom_torsion_atom_site_label_3
_geom_torsion_atom_site_label_4
_geom_torsion
_geom_torsion_site_symmetry_1
_geom_torsion_site_symmetry_2
_geom_torsion_site_symmetry_3
_geom_torsion_site_symmetry_4
_geom_torsion_publ_flag
La1 O3 C33 C32 -13.7(7) . . . . ?
La1 O3 C33 C34 164.9(3) . . . . ?
La1 O6 C56 O7 82.8(11) . . . . ?
La1 O6 C56 C57 -97.1(8) . . . . ?
La1 O2 C28 C29 -171.6(3) . . . . ?
La1 O2 C28 C32 6.3(7) . . . . ?
La1 N2 C16 C17 39.2(4) . . . . ?
La1 N2 C22 C23 -49.2(4) . . . . ?
La1 O5 C47 C46 -8.2(7) . . . . ?
La1 O5 C47 C52 168.7(3) . . . . ?
La1 O1 C15 N4 8.5(6) . . . . ?
La1 O1 C15 C12 -168.7(2) . . . . ?
La1 O4 C42 C46 10.0(8) . . . . ?
La1 O4 C42 C43 -171.0(3) . . . . ?
La1 N3 C27 C26 -170.9(3) . . . . ?
La1 N1 C21 C20 -172.1(3) . . . . ?
La2 N3A C27A C26A 175.5(3) . . . . ?
La2 N3A C23A C22A 11.4(5) . . . . ?
La2 N3A C23A C24A -172.2(3) . . . . ?
La2 O1A C15A N4A -15.2(6) . . . . ?
La2 O1A C15A C12A 162.8(3) . . . . ?
La2 O5A C47A C46A 0.9(16) . . . . ?
La2 O5A C47A C48A 177.5(5) . . . . ?
La2 O5A C128 C125 -175.2(13) . . . . ?
La2 O5A C128 C127 14(4) . . . . ?
La2 O4A C42A C46A 24.7(13) . . . . ?
La2 O4A C42A C43A -160.6(4) . . . . ?
La2 O4A C118 C115 169.1(6) . . . . ?
La2 O4A C118 C127 0(3) . . . . ?
La2 O2A C28A C33A -10.4(7) . . . . ?
La2 O2A C28A C29A 167.8(3) . . . . ?
La2 O3A C32A C37A -172.7(3) . . . . ?
La2 O3A C32A C33A 8.3(8) . . . . ?
La2 O6A C56A O7A -62.6(12) . . . . ?
La2 O6A C56A C57A 117.3(7) . . . . ?
La2 N2A N4A C15A -7.5(4) . . . . ?
La2 N2A C22A C23A 51.9(4) . . . . ?
La2 N2A C16A C17A -40.8(5) . . . . ?
La2 N1A C18A C19A -179.4(4) . . . . ?
La2 N1A C17A C21A 177.4(3) . . . . ?
La2 N1A C17A C16A -8.7(5) . . . . ?
F1A C29A C28A O2A 30.7(5) . . . . ?
F1A C29A C28A C33A -150.9(4) . . . . ?
F2A C29A C28A O2A 149.7(4) . . . . ?
F2A C29A C28A C33A -31.9(6) . . . . ?
F2 C29 C30 F3 158.9(3) . . . . ?
F2 C29 C30 F4 -83.0(4) . . . . ?
F2 C29 C30 C31 39.1(5) . . . . ?
N3A C27A C26A C25A -3.5(7) . . . . ?
N3A C23A C22A N2A -44.8(5) . . . . ?
N3A C23A C24A C25A -2.9(7) . . . . ?
F1 C29 C30 F3 45.7(4) . . . . ?
F1 C29 C30 F4 163.8(4) . . . . ?
F1 C29 C30 C31 -74.1(5) . . . . ?
F4A C30A C29A F1A -170.7(3) . . . . ?
F4A C30A C29A F2A 75.7(4) . . . . ?
F4A C30A C29A C28A -49.2(5) . . . . ?
F4A C30A C31A F6A -47.7(5) . . . . ?
F4A C30A C31A F5A -166.5(4) . . . . ?
F4A C30A C31A F7A 69.1(5) . . . . ?
F3A C30A C29A F1A -53.4(4) . . . . ?
F3A C30A C29A F2A -167.0(3) . . . . ?
F3A C30A C29A C28A 68.1(4) . . . . ?
F3A C30A C31A F6A -162.5(4) . . . . ?
F3A C30A C31A F5A 78.6(5) . . . . ?
F3A C30A C31A F7A -45.8(5) . . . . ?
O6 C56 C57 F16 112.4(6) . . . . ?
O6 C56 C57 F15 -6.0(7) . . . . ?
O6 C56 C57 F17 -125.4(6) . . . . ?
O6 C56 C57 F45 -57.5(19) . . . . ?
O6 C56 C57 F46 -167.8(17) . . . . ?
O6 C56 C57 F47 77(3) . . . . ?
F3 C30 C31 F7 47.3(6) . . . . ?
F3 C30 C31 F5 -74.0(5) . . . . ?
F3 C30 C31 F6 167.9(5) . . . . ?
O2 C28 C29 F2 -152.0(3) . . . . ?
O2 C28 C29 F1 -33.6(5) . . . . ?
O2 C28 C29 C30 85.5(4) . . . . ?
O2 C28 C32 C33 4.3(7) . . . . ?
O2 C28 C32 C36 -175.5(4) . . . . ?
O5A C47A C48A C52A 20.9(14) . . . . ?
O5A C47A C48A C53A 150.4(10) . . . . ?
O5A C47A C48A C49A -104.3(10) . . . . ?
O4A C42A C46A C47A -6.3(15) . . . . ?
O4A C42A C46A C51A 170.7(9) . . . . ?
O4A C42A C43A F8A 32.1(9) . . . . ?
O4A C42A C43A F9A 149.5(6) . . . . ?
O4A C42A C43A C44A -87.4(8) . . . . ?
O4A C118 C127 C126 179.9(15) . . . . ?
O4A C118 C127 C128 -1(3) . . . . ?
F11 C44 C45 F12 175.6(8) . . . . ?
F11 C44 C45 F13 -55.2(9) . . . . ?
F11 C44 C45 F14 57.9(7) . . . . ?
F8 C43 C44 F11 -179.6(4) . . . . ?
F8 C43 C44 F10 -64.0(6) . . . . ?
F8 C43 C44 C45 57.2(6) . . . . ?
F8 C43 C42 O4 31.7(6) . . . . ?
F8 C43 C42 C46 -149.1(5) . . . . ?
F9 C43 C44 F11 68.0(6) . . . . ?
F9 C43 C44 F10 -176.4(4) . . . . ?
F9 C43 C44 C45 -55.2(6) . . . . ?
F9 C43 C42 O4 148.6(4) . . . . ?
F9 C43 C42 C46 -32.2(6) . . . . ?
N4 N2 C16 C17 -83.8(4) . . . . ?
N4 N2 C22 C23 70.6(4) . . . . ?
N2 N4 C15 O1 -12.7(6) . . . . ?
N2 N4 C15 C12 164.7(3) . . . . ?
N2 C16 C17 N1 -27.4(5) . . . . ?
N2 C16 C17 C18 158.4(4) . . . . ?
O5 C47 C46 C50 -179.9(5) . . . . ?
O5 C47 C46 C42 3.7(8) . . . . ?
O5 C47 C52 C51 145.6(5) . . . . ?
O5 C47 C52 C53 17.1(7) . . . . ?
O5 C47 C52 C48 -109.4(5) . . . . ?
F8A C43A C44A F10A -66.5(7) . . . . ?
F8A C43A C44A F11A 174.5(5) . . . . ?
F8A C43A C44A C45A 53.9(7) . . . . ?
F4 C30 C31 F7 -68.3(6) . . . . ?
F4 C30 C31 F5 170.4(4) . . . . ?
F4 C30 C31 F6 52.4(6) . . . . ?
O6A C56A C57A F17A 81.9(9) . . . . ?
O6A C56A C57A F15A -49.2(9) . . . . ?
O6A C56A C57A F16A -170.7(6) . . . . ?
O6A C56A C57A F42 114.4(13) . . . . ?
O6A C56A C57A F43 4.0(8) . . . . ?
O6A C56A C57A F44 -106.6(11) . . . . ?
C16 N2 C22 C23 -170.9(3) . . . . ?
C16 C17 N1 La1 -1.4(5) . . . . ?
C16 C17 N1 C21 -174.3(4) . . . . ?
C16 C17 C18 C19 173.1(4) . . . . ?
N2A N4A C15A O1A 14.7(6) . . . . ?
N2A N4A C15A C12A -163.3(3) . . . . ?
C23 N3 C27 C26 -0.4(6) . . . . ?
C23 C24 C25 C26 -1.6(7) . . . . ?
F9A C43A C44A F10A 178.8(6) . . . . ?
F9A C43A C44A F11A 59.8(7) . . . . ?
F9A C43A C44A C45A -60.8(7) . . . . ?
C4 C7 C8 C9 174.5(4) . . . . ?
C4 C3 C2 C1 -0.5(8) . . . . ?
C12 C11 C10 C9 -0.4(7) . . . . ?
C17 N1 C21 C20 1.2(6) . . . . ?
C17 C18 C19 C20 1.0(7) . . . . ?
N1A C18A C19A C20A 1.7(7) . . . . ?
N1A C17A C16A N2A 34.7(6) . . . . ?
O7A C56A C57A F17A -98.2(9) . . . . ?
O7A C56A C57A F15A 130.7(8) . . . . ?
O7A C56A C57A F16A 9.2(8) . . . . ?
O7A C56A C57A F42 -65.7(13) . . . . ?
O7A C56A C57A F43 -176.2(7) . . . . ?
O7A C56A C57A F44 73.3(11) . . . . ?
N3 C23 C24 C25 3.9(7) . . . . ?
N3 C23 C22 N2 46.4(5) . . . . ?
C11 C12 C15 N4 -7.8(6) . . . . ?
C11 C12 C15 O1 169.6(4) . . . . ?
C11 C12 C13 C14 -1.9(6) . . . . ?
C28 C29 C30 F3 -75.6(5) . . . . ?
C28 C29 C30 F4 42.5(5) . . . . ?
C28 C29 C30 C31 164.6(4) . . . . ?
C28 C32 C33 O3 0.2(7) . . . . ?
C28 C32 C33 C34 -178.5(4) . . . . ?
C28 C32 C36 C35 -146.7(5) . . . . ?
C28 C32 C36 C37 107.0(6) . . . . ?
N4A N2A C22A C23A -67.6(5) . . . . ?
N4A N2A C16A C17A 82.4(5) . . . . ?
N1 C17 C18 C19 -0.9(6) . . . . ?
C11A C10A C9A C14A -1.0(7) . . . . ?
C11A C10A C9A C8A 175.9(4) . . . . ?
C11A C12A C15A O1A -2.5(6) . . . . ?
C11A C12A C15A N4A 175.6(4) . . . . ?
C11A C12A C13A C14A -1.4(7) . . . . ?
F10A C44A C45A F13A -178.7(7) . . . . ?
F10A C44A C45A F12A 62.8(9) . . . . ?
F10A C44A C45A F14A -57.8(9) . . . . ?
F10 C44 C45 F12 60.6(10) . . . . ?
F10 C44 C45 F13 -170.2(7) . . . . ?
F10 C44 C45 F14 -57.1(7) . . . . ?
C27A N3A C23A C22A -173.8(4) . . . . ?
C27A N3A C23A C24A 2.6(6) . . . . ?
C27A C26A C25A C24A 3.1(7) . . . . ?
O7 C56 C57 F16 -67.5(7) . . . . ?
O7 C56 C57 F15 174.2(5) . . . . ?
O7 C56 C57 F17 54.7(7) . . . . ?
O7 C56 C57 F45 122.6(19) . . . . ?
O7 C56 C57 F46 12.3(17) . . . . ?
O7 C56 C57 F47 -103(3) . . . . ?
C9 C14 C13 C12 -0.1(7) . . . . ?
C15 N4 N2 La1 10.0(4) . . . . ?
C15 N4 N2 C16 133.2(4) . . . . ?
C15 N4 N2 C22 -108.4(4) . . . . ?
C15 C12 C11 C10 -171.1(4) . . . . ?
C15 C12 C13 C14 171.8(4) . . . . ?
C24 C23 N3 La1 167.3(3) . . . . ?
C24 C23 N3 C27 -2.9(6) . . . . ?
C24 C23 C22 N2 -138.0(4) . . . . ?
C24 C25 C26 C27 -1.6(7) . . . . ?
C35A C34A C33A C32A -72.2(4) . . . . ?
C35A C34A C33A C28A 104.9(6) . . . . ?
C35A C34A C39A C37A 56.0(4) . . . . ?
C35A C34A C39A C40A 173.3(4) . . . . ?
C35A C34A C39A C41A -62.1(5) . . . . ?
C55 C51 C52 C47 -64.1(5) . . . . ?
C55 C51 C52 C53 61.8(6) . . . . ?
C55 C51 C52 C48 -170.6(4) . . . . ?
C55 C51 C50 C46 63.6(5) . . . . ?
C55 C51 C50 C49 173.0(4) . . . . ?
C29 C28 C32 C33 -178.0(4) . . . . ?
C29 C28 C32 C36 2.2(8) . . . . ?
C29 C30 C31 F7 168.1(4) . . . . ?
C29 C30 C31 F5 46.8(6) . . . . ?
C29 C30 C31 F6 -71.2(6) . . . . ?
C7A C8A C9A C14A -171.9(5) . . . . ?
C7A C8A C9A C10A 11.3(7) . . . . ?
C1 C6 C5 C4 -0.9(7) . . . . ?
F11A C44A C45A F13A -63.3(9) . . . . ?
F11A C44A C45A F12A 178.2(7) . . . . ?
F11A C44A C45A F14A 57.6(8) . . . . ?
C32 C28 C29 F2 30.0(6) . . . . ?
C32 C28 C29 F1 148.4(4) . . . . ?
C32 C28 C29 C30 -92.6(5) . . . . ?
C32 C36 C35 C34 -52.6(4) . . . . ?
C32 C36 C35 C40 64.8(5) . . . . ?
C32 C36 C35 C39 -170.8(4) . . . . ?
C32 C36 C37 C38 67.6(4) . . . . ?
C34A C35A C36A C37A 2.6(4) . . . . ?
C34A C33A C32A O3A 179.4(5) . . . . ?
C34A C33A C32A C37A 0.3(5) . . . . ?
C34A C33A C28A O2A -178.0(5) . . . . ?
C34A C33A C28A C29A 3.8(8) . . . . ?
C51 C52 C48 C49 31.9(5) . . . . ?
C51 C50 C49 C48 -38.4(5) . . . . ?
C22 N2 C16 C17 159.2(3) . . . . ?
C22 C23 N3 La1 -17.1(5) . . . . ?
C22 C23 N3 C27 172.7(4) . . . . ?
C22 C23 C24 C25 -171.4(4) . . . . ?
C23A N3A C27A C26A 0.6(6) . . . . ?
C23A C24A C25A C26A -0.1(7) . . . . ?
C34 C38 C37 C36 3.5(5) . . . . ?
C47 C46 C50 C51 32.8(5) . . . . ?
C47 C46 C50 C49 -74.3(6) . . . . ?
C47 C46 C42 O4 -4.2(8) . . . . ?
C47 C46 C42 C43 176.7(4) . . . . ?
C47 C52 C48 C49 -71.3(5) . . . . ?
C6 C1 C2 C3 0.4(7) . . . . ?
C8A C7A C4A C5A 8.5(7) . . . . ?
C8A C7A C4A C3A -174.9(4) . . . . ?
C21 C20 C19 C18 0.0(7) . . . . ?
C18A N1A C17A C21A -1.4(7) . . . . ?
C18A N1A C17A C16A 172.4(4) . . . . ?
C18 C17 N1 La1 172.8(3) . . . . ?
C18 C17 N1 C21 -0.1(6) . . . . ?
C10A C11A C12A C15A -174.9(4) . . . . ?
C10A C11A C12A C13A 0.9(6) . . . . ?
C46 C47 C52 C51 -37.0(5) . . . . ?
C46 C47 C52 C53 -165.4(5) . . . . ?
C46 C47 C52 C48 68.0(5) . . . . ?
C46 C50 C49 C48 68.0(6) . . . . ?
C14 C9 C10 C11 -1.6(6) . . . . ?
C14 C9 C8 C7 -5.3(7) . . . . ?
C5A C6A C1A C2A -1.0(8) . . . . ?
C33A C34A C39A C37A -53.0(4) . . . . ?
C33A C34A C39A C40A 64.3(5) . . . . ?
C33A C34A C39A C41A -171.1(4) . . . . ?
C12A C11A C10A C9A 0.3(7) . . . . ?
C10 C9 C14 C13 1.9(6) . . . . ?
C10 C9 C8 C7 178.6(4) . . . . ?
C7 C4 C3 C2 -175.9(4) . . . . ?
C7 C4 C5 C6 176.8(4) . . . . ?
C42A C46A C47A O5A -7.0(16) . . . . ?
C42A C46A C47A C48A 175.9(8) . . . . ?
C42A C46A C51A C53A -140.8(11) . . . . ?
C42A C46A C51A C50A 112.8(12) . . . . ?
C42A C43A C44A F10A 53.3(8) . . . . ?
C42A C43A C44A F11A -65.8(7) . . . . ?
C42A C43A C44A C45A 173.6(6) . . . . ?
C25 C26 C27 N3 2.7(7) . . . . ?
C33 C32 C36 C35 33.5(4) . . . . ?
C33 C32 C36 C37 -72.8(4) . . . . ?
C33 C34 C38 C37 -71.6(4) . . . . ?
C33 C34 C35 C36 52.7(4) . . . . ?
C33 C34 C35 C40 -65.3(4) . . . . ?
C33 C34 C35 C39 170.8(4) . . . . ?
C52 C51 C50 C46 -53.0(4) . . . . ?
C52 C51 C50 C49 56.4(4) . . . . ?
C52 C47 C46 C50 2.8(5) . . . . ?
C52 C47 C46 C42 -173.6(5) . . . . ?
C52 C48 C49 C50 3.6(6) . . . . ?
C30A C29A C28A O2A -88.7(4) . . . . ?
C30A C29A C28A C33A 89.7(5) . . . . ?
C22A N2A N4A C15A 110.0(4) . . . . ?
C22A N2A C16A C17A -159.6(4) . . . . ?
C22A C23A C24A C25A 173.4(4) . . . . ?
C8 C9 C14 C13 -174.3(4) . . . . ?
C8 C9 C10 C11 174.7(4) . . . . ?
C15A C12A C13A C14A 174.1(4) . . . . ?
C50 C51 C52 C47 53.6(4) . . . . ?
C50 C51 C52 C53 179.5(4) . . . . ?
C50 C51 C52 C48 -52.9(4) . . . . ?
C50 C46 C42 O4 -179.5(5) . . . . ?
C50 C46 C42 C43 1.5(8) . . . . ?
C36 C32 C33 O3 -180.0(4) . . . . ?
C36 C32 C33 C34 1.3(5) . . . . ?
C36A C35A C34A C33A 68.4(4) . . . . ?
C36A C35A C34A C39A -37.4(4) . . . . ?
C36A C37A C32A O3A -108.7(5) . . . . ?
C36A C37A C32A C33A 70.5(4) . . . . ?
C36A C37A C39A C34A -53.5(4) . . . . ?
C36A C37A C39A C40A -171.5(4) . . . . ?
C36A C37A C39A C41A 64.1(4) . . . . ?
C43 C44 C45 F12 -60.4(10) . . . . ?
C43 C44 C45 F13 68.8(8) . . . . ?
C43 C44 C45 F14 -178.1(5) . . . . ?
C3 C4 C7 C8 -11.3(7) . . . . ?
C3 C4 C5 C6 0.8(7) . . . . ?
C54 C51 C52 C47 172.1(5) . . . . ?
C54 C51 C52 C53 -62.0(7) . . . . ?
C54 C51 C52 C48 65.6(6) . . . . ?
C54 C51 C50 C46 -170.9(4) . . . . ?
C54 C51 C50 C49 -61.4(5) . . . . ?
C32A C37A C36A C35A -70.9(4) . . . . ?
C32A C37A C39A C34A 52.4(4) . . . . ?
C32A C37A C39A C40A -65.5(4) . . . . ?
C32A C37A C39A C41A 170.1(4) . . . . ?
C32A C33A C28A O2A -1.3(7) . . . . ?
C32A C33A C28A C29A -179.4(4) . . . . ?
C20A C21A C17A N1A 2.1(7) . . . . ?
C20A C21A C17A C16A -171.6(4) . . . . ?
C44 C43 C42 O4 -89.8(5) . . . . ?
C44 C43 C42 C46 89.4(6) . . . . ?
C38 C34 C33 O3 -109.4(5) . . . . ?
C38 C34 C33 C32 69.4(4) . . . . ?
C38 C34 C35 C36 -53.0(4) . . . . ?
C38 C34 C35 C40 -171.1(4) . . . . ?
C38 C34 C35 C39 65.1(5) . . . . ?
C46A C42A C43A F8A -152.5(7) . . . . ?
C46A C42A C43A F9A -35.1(10) . . . . ?
C46A C42A C43A C44A 88.0(9) . . . . ?
C46A C47A C48A C52A -161.9(10) . . . . ?
C46A C47A C48A C53A -32.4(9) . . . . ?
C46A C47A C48A C49A 72.9(9) . . . . ?
C46A C51A C53A C48A -53.9(8) . . . . ?
C46A C51A C53A C54A 63.5(9) . . . . ?
C46A C51A C53A C55A -171.9(8) . . . . ?
C46A C51A C50A C49A 69.6(7) . . . . ?
C13 C12 C11 C10 2.2(6) . . . . ?
C13 C12 C15 N4 178.9(4) . . . . ?
C13 C12 C15 O1 -3.8(6) . . . . ?
C2 C1 C6 C5 0.3(7) . . . . ?
C21A C20A C19A C18A -1.0(7) . . . . ?
C21A C17A C16A N2A -151.3(4) . . . . ?
C29A C30A C31A F6A 76.1(5) . . . . ?
C29A C30A C31A F5A -42.8(6) . . . . ?
C29A C30A C31A F7A -167.2(4) . . . . ?
C42 C46 C50 C51 -151.3(5) . . . . ?
C42 C46 C50 C49 101.6(7) . . . . ?
C42 C43 C44 F11 -56.6(6) . . . . ?
C42 C43 C44 F10 58.9(6) . . . . ?
C42 C43 C44 C45 -179.8(5) . . . . ?
C13A C14A C9A C8A -176.5(5) . . . . ?
C13A C14A C9A C10A 0.5(7) . . . . ?
C13A C12A C15A O1A -178.1(4) . . . . ?
C13A C12A C15A N4A 0.0(6) . . . . ?
C9A C14A C13A C12A 0.7(8) . . . . ?
C31A C30A C29A F1A 66.9(5) . . . . ?
C31A C30A C29A F2A -46.8(5) . . . . ?
C31A C30A C29A C28A -171.6(4) . . . . ?
C5 C4 C7 C8 172.9(4) . . . . ?
C5 C4 C3 C2 -0.1(7) . . . . ?
C41 C34 C33 O3 16.8(6) . . . . ?
C41 C34 C33 C32 -164.5(4) . . . . ?
C41 C34 C38 C37 162.5(4) . . . . ?
C41 C34 C35 C36 178.9(4) . . . . ?
C41 C34 C35 C40 60.8(5) . . . . ?
C41 C34 C35 C39 -63.0(6) . . . . ?
C35 C34 C33 O3 146.2(4) . . . . ?
C35 C34 C33 C32 -35.0(4) . . . . ?
C35 C34 C38 C37 31.6(4) . . . . ?
C35 C36 C37 C38 -38.1(4) . . . . ?
C6A C5A C4A C7A 176.3(4) . . . . ?
C6A C5A C4A C3A -0.3(7) . . . . ?
C6A C1A C2A C3A 0.6(8) . . . . ?
C24A C23A C22A N2A 138.8(4) . . . . ?
C47A C46A C51A C53A 36.5(10) . . . . ?
C47A C46A C51A C50A -69.9(8) . . . . ?
C47A C48A C53A C51A 50.9(8) . . . . ?
C47A C48A C53A C54A -65.8(8) . . . . ?
C47A C48A C53A C55A 169.0(8) . . . . ?
C47A C48A C49A C50A -69.4(7) . . . . ?
C53 C52 C48 C49 162.0(5) . . . . ?
C39A C34A C33A C32A 34.4(5) . . . . ?
C39A C34A C33A C28A -148.5(5) . . . . ?
C39A C37A C36A C35A 32.7(4) . . . . ?
C39A C37A C32A O3A 146.3(4) . . . . ?
C39A C37A C32A C33A -34.5(4) . . . . ?
C19 C20 C21 N1 -1.1(7) . . . . ?
C43A C42A C46A C47A 179.0(8) . . . . ?
C43A C42A C46A C51A -4.0(16) . . . . ?
C43A C44A C45A F13A 59.1(9) . . . . ?
C43A C44A C45A F12A -59.4(9) . . . . ?
C43A C44A C45A F14A 180.0(6) . . . . ?
C17A N1A C18A C19A -0.5(7) . . . . ?
C38A C37A C36A C35A 164.1(4) . . . . ?
C38A C37A C32A O3A 17.4(7) . . . . ?
C38A C37A C32A C33A -163.4(4) . . . . ?
C38A C37A C39A C34A 177.4(4) . . . . ?
C38A C37A C39A C40A 59.5(5) . . . . ?
C38A C37A C39A C41A -64.9(5) . . . . ?
C28A C33A C32A O3A 1.9(8) . . . . ?
C28A C33A C32A C37A -177.3(4) . . . . ?
C37 C36 C35 C34 56.3(4) . . . . ?
C37 C36 C35 C40 173.7(4) . . . . ?
C37 C36 C35 C39 -62.0(5) . . . . ?
C4A C7A C8A C9A -173.9(4) . . . . ?
C4A C5A C6A C1A 0.8(8) . . . . ?
C4A C3A C2A C1A -0.1(7) . . . . ?
C19A C20A C21A C17A -0.8(7) . . . . ?
C16A N2A N4A C15A -130.6(4) . . . . ?
C16A N2A C22A C23A 172.7(4) . . . . ?
C48A C49A C50A C51A 1.6(7) . . . . ?
C52A C48A C53A C51A 176.4(11) . . . . ?
C52A C48A C53A C54A 59.7(13) . . . . ?
C52A C48A C53A C55A -65.5(14) . . . . ?
C52A C48A C49A C50A 165.7(10) . . . . ?
C51A C46A C47A O5A 175.1(11) . . . . ?
C51A C46A C47A C48A -1.9(10) . . . . ?
C2A C3A C4A C7A -176.8(4) . . . . ?
C2A C3A C4A C5A -0.1(7) . . . . ?
C53A C48A C49A C50A 33.9(7) . . . . ?
C53A C51A C50A C49A -37.2(7) . . . . ?
C49A C48A C53A C51A -55.0(7) . . . . ?
C49A C48A C53A C54A -171.7(6) . . . . ?
C49A C48A C53A C55A 63.1(9) . . . . ?
C50A C51A C53A C48A 55.8(7) . . . . ?
C50A C51A C53A C54A 173.2(7) . . . . ?
C50A C51A C53A C55A -62.2(9) . . . . ?
F35 C115 C116 F37 -58.5(15) . . . . ?
F35 C115 C116 F38 -177.3(11) . . . . ?
F35 C115 C116 C117 59.6(15) . . . . ?
F35 C115 C118 O4A -133.0(15) . . . . ?
F35 C115 C118 C127 35(3) . . . . ?
F36 C115 C116 F37 -168.9(12) . . . . ?
F36 C115 C116 F38 72.3(13) . . . . ?
F36 C115 C116 C117 -50.8(15) . . . . ?
F36 C115 C118 O4A -15(2) . . . . ?
F36 C115 C118 C127 153(2) . . . . ?
F37 C116 C117 F39 -174.7(12) . . . . ?
F37 C116 C117 F40 67.6(15) . . . . ?
F37 C116 C117 F41 -57.9(15) . . . . ?
F38 C116 C117 F39 -55.3(15) . . . . ?
F38 C116 C117 F40 -173.1(12) . . . . ?
F38 C116 C117 F41 61.4(14) . . . . ?
C115 C116 C117 F39 67.0(16) . . . . ?
C115 C116 C117 F40 -50.8(17) . . . . ?
C115 C116 C117 F41 -176.2(12) . . . . ?
C115 C118 C127 C126 13(3) . . . . ?
C115 C118 C127 C128 -168(2) . . . . ?
C116 C115 C118 O4A 106.8(17) . . . . ?
C116 C115 C118 C127 -86(3) . . . . ?
C118 C115 C116 F37 63.5(15) . . . . ?
C118 C115 C116 F38 -55.4(15) . . . . ?
C118 C115 C116 C117 -178.5(11) . . . . ?
C118 C127 C128 O5A -7(4) . . . . ?
C118 C127 C128 C125 -179(2) . . . . ?
C119 C120 C125 C121 30.9(15) . . . . ?
C119 C120 C125 C124 158.6(19) . . . . ?
C119 C120 C125 C128 -72.1(15) . . . . ?
C119 C126 C127 C118 109(2) . . . . ?
C119 C126 C127 C128 -70.3(16) . . . . ?
C120 C119 C126 C121 -35.8(13) . . . . ?
C120 C119 C126 C127 65.1(13) . . . . ?
C120 C125 C128 O5A -102(2) . . . . ?
C120 C125 C128 C127 70.5(19) . . . . ?
C121 C125 C128 O5A 153(2) . . . . ?
C121 C125 C128 C127 -34.5(19) . . . . ?
C121 C126 C127 C118 -146.0(19) . . . . ?
C121 C126 C127 C128 34.7(19) . . . . ?
C122 C121 C125 C120 66.1(16) . . . . ?
C122 C121 C125 C124 -65(2) . . . . ?
C122 C121 C125 C128 172.0(15) . . . . ?
C122 C121 C126 C119 -64.0(18) . . . . ?
C122 C121 C126 C127 -169.4(17) . . . . ?
C123 C121 C125 C120 -168.0(13) . . . . ?
C123 C121 C125 C124 61(2) . . . . ?
C123 C121 C125 C128 -62.2(17) . . . . ?
C123 C121 C126 C119 172.0(12) . . . . ?
C123 C121 C126 C127 66.7(15) . . . . ?
C124 C125 C128 O5A 30(3) . . . . ?
C124 C125 C128 C127 -157(2) . . . . ?
C125 C121 C126 C119 53.0(12) . . . . ?
C125 C121 C126 C127 -52.4(14) . . . . ?
C126 C119 C120 C125 2.2(15) . . . . ?
C126 C121 C125 C120 -51.2(14) . . . . ?
C126 C121 C125 C124 178(2) . . . . ?
C126 C121 C125 C128 54.6(15) . . . . ?
C126 C127 C128 O5A 172(2) . . . . ?
C126 C127 C128 C125 0(2) . . . . ?
